data_4038154
loop_
_publ_author_name
'Taimoory, S. Maryamdokht'
'Twum, Kwaku'
'Dashti, Mohadeseh'
'Pan, FangFang'
'Lahtinen, Manu'
'Rissanen, Kari'
'Puttreddy, Rakesh'
'Trant, John F.'
'Beyeh, Ngong Kodiah'

_publ_section_title
;
 Bringing a Molecular Plus One: Synergistic Binding Creates Guest-Mediated
 Three Component Complexes.
;
_journal_name_full 'The Journal of organic chemistry'
_journal_paper_doi 10.1021/acs.joc.0c00220
_journal_year 2020
_chemical_formula_moiety 'C40 H48 O8, C2 H3 O2, 2(C H4 O), C5 H6 N'
_chemical_formula_sum 'C300.75 H72 N O13.75'
_chemical_formula_weight 3918.59
_space_group_crystal_system triclinic
_space_group_IT_number 2
_space_group_name_Hall '-P 1'
_space_group_name_H-M_alt 'P -1'
_atom_sites_solution_hydrogens mixed
_audit_creation_date 2020-02-29
_audit_creation_method
;
Olex2 1.2
(compiled 2018.05.29 svn.r3508 for OlexSys, GUI svn.r5506)
;
_cell_angle_alpha 79.200(7)
_cell_angle_beta 80.931(6)
_cell_angle_gamma 81.646(7)
_cell_formula_units_Z 4
_cell_length_a 12.3935(9)
_cell_length_b 12.7003(10)
_cell_length_c 31.989(2)
_cell_measurement_reflns_used 4343
_cell_measurement_temperature 120.00(10)
_cell_measurement_theta_max 24.0980
_cell_measurement_theta_min 2.0690
_cell_volume 4849.2(6)
_computing_cell_refinement 'CrysAlisPro 1.171.38.43 (Rigaku OD, 2015)'
_computing_data_collection 'CrysAlisPro 1.171.38.43 (Rigaku OD, 2015)'
_computing_data_reduction 'CrysAlisPro 1.171.38.43 (Rigaku OD, 2015)'
_computing_molecular_graphics 'Olex2 (Dolomanov et al., 2009)'
_computing_publication_material 'Olex2 (Dolomanov et al., 2009)'
_computing_structure_refinement 'ShelXL (Sheldrick, 2015)'
_computing_structure_solution 'SHELXT 2014/5 (Sheldrick, 2014)'
_diffrn_ambient_temperature 120.00(10)
_diffrn_measured_fraction_theta_full 0.996
_diffrn_measured_fraction_theta_max 0.996
_diffrn_measurement_device_type 'SuperNova, Single source at offset, Eos'
_diffrn_measurement_method '\w scans'
_diffrn_radiation_type MoK\a
_diffrn_radiation_wavelength 0.71073
_diffrn_reflns_av_R_equivalents 0.0804
_diffrn_reflns_av_unetI/netI 0.1782
_diffrn_reflns_Laue_measured_fraction_full 0.996
_diffrn_reflns_Laue_measured_fraction_max 0.996
_diffrn_reflns_limit_h_max 14
_diffrn_reflns_limit_h_min -14
_diffrn_reflns_limit_k_max 15
_diffrn_reflns_limit_k_min -14
_diffrn_reflns_limit_l_max 38
_diffrn_reflns_limit_l_min -28
_diffrn_reflns_number 29767
_diffrn_reflns_point_group_measured_fraction_full 0.996
_diffrn_reflns_point_group_measured_fraction_max 0.996
_diffrn_reflns_theta_full 25.242
_diffrn_reflns_theta_max 25.249
_diffrn_reflns_theta_min 1.869
_exptl_absorpt_coefficient_mu 0.327
_exptl_absorpt_correction_T_max 1.00000
_exptl_absorpt_correction_T_min 0.84356
_exptl_absorpt_correction_type multi-scan
_exptl_absorpt_process_details
;
CrysAlisPro 1.171.38.43 (Rigaku Oxford Diffraction, 2015)
Empirical absorption correction using spherical harmonics,
 implemented in SCALE3 ABSPACK scaling algorithm.
;
_exptl_crystal_colour colourless
_exptl_crystal_colour_primary colourless
_exptl_crystal_density_diffrn 5.368
_exptl_crystal_description block
_exptl_crystal_F_000 7974
_exptl_crystal_size_max 0.11
_exptl_crystal_size_mid 0.1
_exptl_crystal_size_min 0.07
_refine_diff_density_max 0.725
_refine_diff_density_min -0.470
_refine_diff_density_rms 0.098
_refine_ls_extinction_method none
_refine_ls_goodness_of_fit_ref 1.070
_refine_ls_hydrogen_treatment mixed
_refine_ls_matrix_type full
_refine_ls_number_parameters 1190
_refine_ls_number_reflns 17485
_refine_ls_number_restraints 52
_refine_ls_restrained_S_all 1.072
_refine_ls_R_factor_all 0.1969
_refine_ls_R_factor_gt 0.1213
_refine_ls_shift/su_max 0.001
_refine_ls_shift/su_mean 0.000
_refine_ls_structure_factor_coef Fsqd
_refine_ls_weighting_details 'w=1/[\s^2^(Fo^2^)+(0.1113P)^2^+16.6673P] where P=(Fo^2^+2Fc^2^)/3'
_refine_ls_weighting_scheme calc
_refine_ls_wR_factor_gt 0.2857
_refine_ls_wR_factor_ref 0.3380
_reflns_Friedel_coverage 0.000
_reflns_number_gt 9215
_reflns_number_total 17485
_reflns_threshold_expression 'I > 2\s(I)'
_cod_data_source_file jo0c00220_si_002.cif
_cod_data_source_block a_b_c5_sq
_cod_original_cell_volume 4849.1(7)
_cod_database_code 4038154
_shelx_shelxl_version_number 2018/1
_shelx_space_group_comment
;
The symmetry employed for this shelxl refinement is uniquely defined
by the following loop, which should always be used as a source of
symmetry information in preference to the above space-group names.
They are only intended as comments.
;
_shelx_estimated_absorpt_t_max 0.977
_shelx_estimated_absorpt_t_min 0.965
_olex2_refinement_description
;
1. Fixed Uiso
 At 1.2 times of:
  All C(H) groups, All C(H,H) groups
 At 1.5 times of:
  All C(H,H,H) groups, All O(H) groups
2. Restrained distances
 O25-C99 = O24-C98
 1.45 with sigma of 0.02
 O22-C96 = O23-C97
 1.45 with sigma of 0.02
 H3-O25
 1.9 with sigma of 0.04
 H24A-O7_$1
 2 with sigma of 0.04
 H98C-H3
 2.2 with sigma of 0.04
 H3-H17B
 2.2 with sigma of 0.04
 H4-H18
 2.2 with sigma of 0.04
 H23-O0AA
 1.9 with sigma of 0.04
3. Uiso/Uaniso restraints and constraints
Uanis(C97) \\sim Ueq, Uanis(O23) \\sim Ueq, Uanis(O24) \\sim Ueq: with sigma of
0.05 and sigma for terminal atoms of 0.01
Uanis(O22) \\sim Ueq, Uanis(C96) \\sim Ueq, Uanis(C98) \\sim Ueq, Uanis(C99)
\\sim Ueq: with sigma of 0.01 and sigma for terminal atoms of 0.02
Uanis(C98) = Uanis(C99)
Uanis(C97) = Uanis(C96)
4. Others
 Fixed Sof: O23(0.7) H23(0.7) C97(0.7) H97A(0.7) H97B(0.7) H97C(0.7) O25(0.7)
 H25(0.7) C99(0.7) H99A(0.7) H99B(0.7) H99C(0.7) O24(0.3) H24A(0.3) C98(0.3)
 H98A(0.3) H98B(0.3) H98C(0.3) C96(0.3) H96A(0.3) H96B(0.3) H96C(0.3) O22(0.3)
 H22(0.3)
5.a Riding coordinates:
 O12(H12), O0AA(H0AA), O24(H24A), C98(H98A,H98B,H98C), O22(H22)
5.b Ternary CH refined with riding coordinates:
 C48(H48), C78(H78), C68(H68), C38(H38), C58(H58), C18(H18), C28(H28), C8(H8A)
5.c Secondary CH2 refined with riding coordinates:
 C39(H39A,H39B), C59(H59A,H59B), C69(H69A,H69B), C79(H79A,H79B), C9(H9A,H9B),
 C49(H49A,H49B), C29(H29A,H29B), C19(H19A,H19B)
5.d Aromatic/amide H refined with riding coordinates:
 C34(H34), C74(H74), C4(H4A), C64(H64), C44(H44), C14(H14A), C54(H54),
 C24(H24), C85(H85), C87(H87), C86(H86), C84(H84), C81(H81), C83(H83), C82(H82),
  C88(H88), C90(H90), C89(H89)
5.e Idealised Me refined as rotating group:
 C27(H27A,H27B,H27C), C77(H77A,H77B,H77C), C37(H37A,H37B,H37C), C57(H57A,H57B,
 H57C), C7(H7A,H7B,H7C), C67(H67A,H67B,H67C), C40(H40A,H40B,H40C), C17(H17A,
 H17B,H17C), C47(H47A,H47B,H47C), C70(H70A,H70B,H70C), C60(H60A,H60B,H60C),
 C30(H30A,H30B,H30C), C50(H50A,H50B,H50C), C10(H10A,H10B,H10C), C80(H80A,H80B,
 H80C), C92(H92A,H92B,H92C), C94(H94A,H94B,H94C), C20(H20A,H20B,H20C),
 C03D(H03A,H03B,H03C), C95(H95A,H95B,H95C), C97(H97A,H97B,H97C), C99(H99A,H99B,
 H99C), C96(H96A,H96B,H96C)
5.f Idealised tetrahedral OH refined as rotating group:
 O15(H15), O2(H2), O13(H13), O14(H14), O11(H11), O8(H8), O4(H4), O7(H7),
 O10(H10), O3(H3), O16(H16), O6(H6), O1(H1), O9(H9), O5(H5), O21(H21), O23(H23),
  O25(H25)
;
_platon_squeeze_void_probe_radius 1.20
_olex2_submission_special_instructions 'No special instructions were received'

loop_
_space_group_symop_operation_xyz
'x, y, z'
'-x, -y, -z'

loop_
_atom_site_label
_atom_site_type_symbol
_atom_site_fract_x
_atom_site_fract_y
_atom_site_fract_z
_atom_site_U_iso_or_equiv
_atom_site_adp_type
_atom_site_occupancy
_atom_site_site_symmetry_order
_atom_site_calc_flag
_atom_site_refinement_flags_posn
_atom_site_refinement_flags_adp
_atom_site_refinement_flags_occupancy
_atom_site_disorder_assembly
_atom_site_disorder_group
O15 O -0.7629(4) 2.2620(4) 0.61042(15) 0.0229(10) Uani 1 1 d . . . . .
H15 H -0.782362 2.299100 0.630068 0.034 Uiso 1 1 calc GR . . . .
O2 O -0.8320(4) 1.8553(4) 0.89793(15) 0.0262(11) Uani 1 1 d . . . . .
H2 H -0.848165 1.792400 0.907198 0.039 Uiso 1 1 calc GR . . . .
O13 O -0.4011(4) 1.7660(4) 0.60334(16) 0.0274(11) Uani 1 1 d . . . . .
H13 H -0.419613 1.707345 0.600009 0.041 Uiso 1 1 calc GR . . . .
O14 O -0.5703(4) 2.1157(4) 0.61575(15) 0.0251(11) Uani 1 1 d . . . . .
H14 H -0.618652 2.163813 0.606243 0.038 Uiso 1 1 calc GR . . . .
O11 O -0.7627(4) 1.4255(3) 0.65360(14) 0.0213(10) Uani 1 1 d . . . . .
H11 H -0.825260 1.454870 0.662403 0.032 Uiso 1 1 calc GR . . . .
O8 O -1.1897(4) 2.3578(4) 0.89081(15) 0.0251(11) Uani 1 1 d . . . . .
H8 H -1.202017 2.416206 0.874026 0.038 Uiso 1 1 calc GR . . . .
O4 O -1.1534(4) 1.5540(3) 0.84719(14) 0.0224(10) Uani 1 1 d . . . . .
H4 H -1.197660 1.596899 0.832907 0.034 Uiso 1 1 calc DGR . . . .
O7 O -1.4878(4) 2.2652(4) 0.83075(15) 0.0246(11) Uani 1 1 d D . . . .
H7 H -1.493757 2.208587 0.821724 0.037 Uiso 1 1 calc GR . . . .
O10 O -0.9229(4) 1.5557(3) 0.68953(15) 0.0262(11) Uani 1 1 d . . . . .
H10 H -0.969193 1.535187 0.710574 0.039 Uiso 1 1 calc GR . . . .
O3 O -0.8583(4) 1.6417(4) 0.90855(17) 0.0323(13) Uani 1 1 d . . . . .
H3 H -0.824452 1.596958 0.893327 0.049 Uiso 1 1 calc DGR . . . .
O16 O -1.1146(4) 2.1276(4) 0.66428(15) 0.0263(11) Uani 1 1 d . . . . .
H16 H -1.134861 2.188749 0.671183 0.040 Uiso 1 1 calc GR . . . .
O6 O -1.4693(4) 2.0772(4) 0.80326(15) 0.0271(11) Uani 1 1 d . . . . .
H6 H -1.519798 2.069305 0.789845 0.041 Uiso 1 1 calc GR . . . .
O1 O -0.9940(4) 2.2188(4) 0.88592(15) 0.0274(11) Uani 1 1 d . . . . .
H1 H -1.049222 2.258441 0.895373 0.041 Uiso 1 1 calc GR . . . .
O9 O -1.0925(4) 1.9123(4) 0.69974(15) 0.0316(12) Uani 1 1 d . . . . .
H9 H -1.100616 1.973932 0.684712 0.047 Uiso 1 1 calc GR . . . .
O12 O -0.4235(3) 1.5619(4) 0.58784(15) 0.0275(11) Uani 1 1 d . . . . .
H12 H -0.398569 1.508069 0.603448 0.041 Uiso 1 1 d R . . . .
O5 O -1.2979(4) 1.7098(4) 0.81235(15) 0.0287(12) Uani 1 1 d . . . . .
H5 H -1.332700 1.703717 0.792586 0.043 Uiso 1 1 calc GR . . . .
O17 O -1.1288(4) 2.3034(4) 0.76746(16) 0.0332(12) Uani 1 1 d . . . . .
O20 O -0.7658(4) 2.1168(4) 0.73052(17) 0.0386(14) Uani 1 1 d . . . . .
O18 O -1.0796(5) 2.4624(4) 0.73893(19) 0.0462(15) Uani 1 1 d . . . . .
O0AA O -1.2359(4) 2.2901(4) 0.70042(18) 0.0417(14) Uani 1 1 d D . . . .
H0AA H -1.204042 2.287641 0.721055 0.063 Uiso 1 1 d R . . . .
N1 N -1.0834(5) 2.1032(5) 0.79939(18) 0.0273(14) Uani 1 1 d . . . . .
H1A H -1.083(6) 2.181(6) 0.781(2) 0.04(2) Uiso 1 1 d . . . . .
N2 N -0.7212(5) 1.9355(5) 0.70014(19) 0.0300(14) Uani 1 1 d . . . . .
O19 O -0.6222(5) 2.0443(5) 0.76431(19) 0.0472(15) Uani 1 1 d . . . . .
C34 C -1.3387(5) 2.1231(5) 0.9191(2) 0.0156(13) Uani 1 1 d . . . . .
H34 H -1.336218 2.056633 0.938536 0.019 Uiso 1 1 calc R . . . .
C73 C -0.9961(5) 2.0555(5) 0.6086(2) 0.0159(13) Uani 1 1 d . . . . .
C1 C -0.9129(5) 2.0381(5) 0.8934(2) 0.0188(14) Uani 1 1 d . . . . .
C45 C -1.0382(5) 1.8640(5) 0.6292(2) 0.0175(14) Uani 1 1 d . . . . .
C53 C -0.5910(5) 1.6534(5) 0.5670(2) 0.0175(14) Uani 1 1 d . . . . .
C74 C -0.8957(5) 2.0550(5) 0.58168(19) 0.0150(13) Uani 1 1 d . . . . .
H74 H -0.878739 2.003845 0.562708 0.018 Uiso 1 1 calc R . . . .
C48 C -0.8908(5) 1.5921(5) 0.5995(2) 0.0194(14) Uani 1 1 d . . . . .
H48 H -0.913961 1.522090 0.615908 0.023 Uiso 1 1 calc R . . . .
C43 C -0.9483(5) 1.6805(5) 0.6248(2) 0.0182(14) Uani 1 1 d . . . . .
C63 C -0.6301(5) 2.0254(5) 0.56425(19) 0.0166(13) Uani 1 1 d . . . . .
C75 C -0.8194(5) 2.1255(5) 0.5812(2) 0.0173(14) Uani 1 1 d . . . . .
C62 C -0.5638(5) 2.0275(5) 0.5957(2) 0.0175(14) Uani 1 1 d . . . . .
C76 C -0.8419(5) 2.1964(5) 0.6106(2) 0.0190(14) Uani 1 1 d . . . . .
C3 C -1.0026(5) 1.8945(5) 0.94235(19) 0.0164(14) Uani 1 1 d . . . . .
C55 C -0.7654(5) 1.5838(5) 0.59804(19) 0.0140(13) Uani 1 1 d . . . . .
C39 C -1.2372(6) 2.1362(5) 0.9978(2) 0.0235(15) Uani 1 1 d . . . . .
H39A H -1.280576 2.075662 0.999390 0.028 Uiso 1 1 calc R . . . .
H39B H -1.179838 2.111468 1.016990 0.028 Uiso 1 1 calc R . . . .
C4 C -1.0869(5) 1.9733(5) 0.9553(2) 0.0175(14) Uani 1 1 d . . . . .
H4A H -1.144736 1.951605 0.977038 0.021 Uiso 1 1 calc R . . . .
C78 C -1.0777(5) 1.9794(5) 0.6067(2) 0.0180(14) Uani 1 1 d . . . . .
H78 H -1.147838 2.004079 0.624183 0.022 Uiso 1 1 calc R . . . .
C56 C -0.7072(5) 1.4998(5) 0.6242(2) 0.0188(14) Uani 1 1 d . . . . .
C68 C -0.7111(5) 2.1239(5) 0.5499(2) 0.0175(14) Uani 1 1 d . . . . .
H68 H -0.676797 2.189568 0.551272 0.021 Uiso 1 1 calc R . . . .
C61 C -0.4848(5) 1.9412(5) 0.6070(2) 0.0201(14) Uani 1 1 d . . . . .
C65 C -0.5422(5) 1.8419(5) 0.55770(19) 0.0191(14) Uani 1 1 d . . . . .
C59 C -0.5596(5) 1.7626(5) 0.4922(2) 0.0201(14) Uani 1 1 d . . . . .
H59A H -0.523412 1.824653 0.475310 0.024 Uiso 1 1 calc R . . . .
H59B H -0.640194 1.782651 0.493515 0.024 Uiso 1 1 calc R . . . .
C2 C -0.9189(5) 1.9299(5) 0.9115(2) 0.0189(14) Uani 1 1 d . . . . .
C64 C -0.6169(5) 1.9325(5) 0.54603(19) 0.0161(13) Uani 1 1 d . . . . .
H64 H -0.661001 1.930308 0.524511 0.019 Uiso 1 1 calc R . . . .
C44 C -0.9876(5) 1.7822(5) 0.6053(2) 0.0200(14) Uani 1 1 d . . . . .
H44 H -0.980525 1.798012 0.574883 0.024 Uiso 1 1 calc R . . . .
C32 C -1.2665(5) 2.2905(5) 0.8894(2) 0.0184(14) Uani 1 1 d . . . . .
C33 C -1.2638(5) 2.1943(5) 0.9196(2) 0.0206(14) Uani 1 1 d . . . . .
C12 C -1.1193(5) 1.6064(5) 0.8765(2) 0.0187(14) Uani 1 1 d . . . . .
C5 C -1.0884(5) 2.0832(5) 0.9369(2) 0.0176(14) Uani 1 1 d . . . . .
C14 C -1.1533(5) 1.7203(5) 0.9290(2) 0.0185(14) Uani 1 1 d . . . . .
H14A H -1.203556 1.764521 0.945850 0.022 Uiso 1 1 calc R . . . .
C46 C -1.0473(5) 1.8374(5) 0.6736(2) 0.0220(15) Uani 1 1 d . . . . .
C38 C -1.1814(5) 2.1674(5) 0.9511(2) 0.0177(14) Uani 1 1 d . . . . .
H38 H -1.147498 2.234774 0.950017 0.021 Uiso 1 1 calc R . . . .
C66 C -0.4782(5) 1.8502(5) 0.5893(2) 0.0197(14) Uani 1 1 d . . . . .
C54 C -0.7053(5) 1.6595(5) 0.5710(2) 0.0182(14) Uani 1 1 d . . . . .
H54 H -0.743968 1.718544 0.554392 0.022 Uiso 1 1 calc R . . . .
C41 C -1.0094(5) 1.7355(5) 0.6949(2) 0.0231(15) Uani 1 1 d . . . . .
C16 C -0.9703(5) 1.6488(5) 0.9070(2) 0.0187(14) Uani 1 1 d . . . . .
C25 C -1.3612(5) 1.7824(5) 0.8763(2) 0.0214(15) Uani 1 1 d . . . . .
C58 C -0.5289(5) 1.7406(5) 0.5374(2) 0.0193(14) Uani 1 1 d . . . . .
H58 H -0.448986 1.712107 0.535138 0.023 Uiso 1 1 calc R . . . .
C72 C -1.0159(5) 2.1300(5) 0.6369(2) 0.0178(14) Uani 1 1 d . . . . .
C31 C -1.3419(5) 2.3152(5) 0.8594(2) 0.0193(14) Uani 1 1 d . . . . .
C69 C -0.7354(5) 2.1332(5) 0.5033(2) 0.0200(14) Uani 1 1 d . . . . .
H69A H -0.665031 2.124488 0.484073 0.024 Uiso 1 1 calc R . . . .
H69B H -0.777847 2.073992 0.501771 0.024 Uiso 1 1 calc R . . . .
C18 C -1.3192(5) 1.6736(5) 0.9015(2) 0.0183(14) Uani 1 1 d . . . . .
H18 H -1.330149 1.617077 0.885151 0.022 Uiso 1 1 calc DR . . . .
C79 C -1.1041(6) 1.9838(5) 0.5621(2) 0.0271(16) Uani 1 1 d . . . . .
H79A H -1.156263 1.931149 0.562905 0.033 Uiso 1 1 calc R . . . .
H79B H -1.035892 1.962659 0.543416 0.033 Uiso 1 1 calc R . . . .
C27 C -1.3604(5) 1.9086(6) 0.7576(2) 0.0243(16) Uani 1 1 d . . . . .
H27A H -1.414005 1.873620 0.747210 0.036 Uiso 1 1 calc GR . . . .
H27B H -1.285827 1.875464 0.748678 0.036 Uiso 1 1 calc GR . . . .
H27C H -1.367447 1.985695 0.745481 0.036 Uiso 1 1 calc GR . . . .
C24 C -1.4123(5) 1.8707(5) 0.8957(2) 0.0200(14) Uani 1 1 d . . . . .
H24 H -1.421523 1.863007 0.926133 0.024 Uiso 1 1 calc R . . . .
C6 C -1.0006(5) 2.1139(5) 0.9057(2) 0.0197(14) Uani 1 1 d . . . . .
C36 C -1.4150(5) 2.2417(5) 0.8608(2) 0.0193(14) Uani 1 1 d . . . . .
C85 C -1.1585(6) 2.0621(6) 0.8303(2) 0.0256(16) Uani 1 1 d . . . . .
H85 H -1.220284 2.108043 0.840827 0.031 Uiso 1 1 calc R . . . .
C28 C -1.5020(5) 2.0660(5) 0.8927(2) 0.0203(14) Uani 1 1 d . . . . .
H28 H -1.560255 2.104662 0.875184 0.024 Uiso 1 1 calc R . . . .
C11 C -1.0064(5) 1.5952(5) 0.8783(2) 0.0214(15) Uani 1 1 d . . . . .
C13 C -1.1957(5) 1.6666(5) 0.9023(2) 0.0190(14) Uani 1 1 d . . . . .
C21 C -1.3815(5) 1.8947(5) 0.8059(2) 0.0228(15) Uani 1 1 d . . . . .
C22 C -1.4342(5) 1.9784(5) 0.8274(2) 0.0183(14) Uani 1 1 d . . . . .
C52 C -0.5360(5) 1.5653(5) 0.5915(2) 0.0214(15) Uani 1 1 d . . . . .
C9 C -1.0639(5) 1.7541(5) 1.0075(2) 0.0220(15) Uani 1 1 d . . . . .
H9A H -1.143833 1.773461 1.006347 0.026 Uiso 1 1 calc R . . . .
H9B H -1.041042 1.801325 1.025082 0.026 Uiso 1 1 calc R . . . .
O21 O -0.7155(6) 1.8651(6) 0.8194(2) 0.0644(19) Uani 1 1 d . . . . .
H21 H -0.767799 1.864817 0.839621 0.097 Uiso 1 1 calc GR . . . .
C26 C -1.3491(5) 1.7956(5) 0.8320(2) 0.0204(15) Uani 1 1 d . . . . .
C51 C -0.5935(5) 1.4882(5) 0.6209(2) 0.0200(14) Uani 1 1 d . . . . .
C35 C -1.4179(5) 2.1461(5) 0.8907(2) 0.0207(15) Uani 1 1 d . . . . .
C71 C -0.9400(5) 2.2000(5) 0.6391(2) 0.0171(14) Uani 1 1 d . . . . .
C49 C -0.9228(6) 1.6039(5) 0.5548(2) 0.0248(15) Uani 1 1 d . . . . .
H49A H -0.893206 1.667842 0.536382 0.030 Uiso 1 1 calc R . . . .
H49B H -1.004042 1.615706 0.556475 0.030 Uiso 1 1 calc R . . . .
C23 C -1.4500(5) 1.9690(5) 0.8721(2) 0.0202(14) Uani 1 1 d . . . . .
C42 C -0.9609(5) 1.6589(5) 0.6694(2) 0.0199(14) Uani 1 1 d . . . . .
C77 C -0.9605(6) 2.2739(6) 0.6716(2) 0.0261(16) Uani 1 1 d . . . . .
H77A H -0.891124 2.278566 0.681850 0.039 Uiso 1 1 calc GR . . . .
H77B H -1.013122 2.245691 0.695870 0.039 Uiso 1 1 calc GR . . . .
H77C H -0.990661 2.345943 0.658402 0.039 Uiso 1 1 calc GR . . . .
C15 C -1.0428(5) 1.7135(5) 0.9324(2) 0.0203(14) Uani 1 1 d . . . . .
C29 C -1.5590(5) 2.0354(5) 0.9386(2) 0.0225(15) Uani 1 1 d . . . . .
H29A H -1.610856 1.982815 0.938726 0.027 Uiso 1 1 calc R . . . .
H29B H -1.503046 1.999548 0.957203 0.027 Uiso 1 1 calc R . . . .
C37 C -1.3428(6) 2.4189(5) 0.8271(2) 0.0252(16) Uani 1 1 d . . . . .
H37A H -1.367632 2.480505 0.842110 0.038 Uiso 1 1 calc GR . . . .
H37B H -1.393052 2.417750 0.806469 0.038 Uiso 1 1 calc GR . . . .
H37C H -1.268433 2.425525 0.811914 0.038 Uiso 1 1 calc GR . . . .
C87 C -0.7586(6) 1.8316(6) 0.6517(2) 0.0283(17) Uani 1 1 d . . . . .
H87 H -0.800542 1.823433 0.630363 0.034 Uiso 1 1 calc R . . . .
C8 C -1.0028(5) 1.7754(5) 0.9624(2) 0.0196(14) Uani 1 1 d . . . . .
H8A H -0.924226 1.745738 0.964504 0.023 Uiso 1 1 calc R . . . .
C86 C -0.7795(6) 1.9230(6) 0.6703(2) 0.0308(17) Uani 1 1 d . . . . .
H86 H -0.836228 1.977907 0.661725 0.037 Uiso 1 1 calc R . . . .
C93 C -0.6853(6) 2.1267(6) 0.7489(2) 0.0315(17) Uani 1 1 d . . . . .
C84 C -1.1475(6) 1.9532(6) 0.8474(2) 0.0267(16) Uani 1 1 d . . . . .
H84 H -1.201967 1.923510 0.868928 0.032 Uiso 1 1 calc R . . . .
C57 C -0.5338(6) 1.3963(5) 0.6489(2) 0.0271(16) Uani 1 1 d . . . . .
H57A H -0.585844 1.366469 0.673035 0.041 Uiso 1 1 calc GR . . . .
H57B H -0.475291 1.423012 0.659860 0.041 Uiso 1 1 calc GR . . . .
H57C H -0.501592 1.339894 0.631972 0.041 Uiso 1 1 calc GR . . . .
C7 C -0.8161(6) 2.0769(6) 0.8626(2) 0.0321(17) Uani 1 1 d . . . . .
H7A H -0.751450 2.023046 0.865715 0.048 Uiso 1 1 calc GR . . . .
H7B H -0.800576 2.145463 0.868797 0.048 Uiso 1 1 calc GR . . . .
H7C H -0.833318 2.087457 0.833081 0.048 Uiso 1 1 calc GR . . . .
C91 C -1.0609(7) 2.3714(6) 0.7604(2) 0.0330(18) Uani 1 1 d . . . . .
C81 C -0.9923(6) 2.0400(6) 0.7844(2) 0.0365(19) Uani 1 1 d . . . . .
H81 H -0.938354 2.071290 0.763053 0.044 Uiso 1 1 calc R . . . .
C67 C -0.4113(6) 1.9487(6) 0.6391(2) 0.0338(18) Uani 1 1 d . . . . .
H67A H -0.390803 2.022066 0.634427 0.051 Uiso 1 1 calc GR . . . .
H67B H -0.344727 1.897267 0.635608 0.051 Uiso 1 1 calc GR . . . .
H67C H -0.450232 1.931541 0.668198 0.051 Uiso 1 1 calc GR . . . .
C19 C -1.3830(6) 1.6466(5) 0.9465(2) 0.0282(16) Uani 1 1 d . . . . .
H19A H -1.368294 1.696568 0.964721 0.034 Uiso 1 1 calc R . . . .
H19B H -1.462812 1.657815 0.944438 0.034 Uiso 1 1 calc R . . . .
C83 C -1.0567(6) 1.8894(6) 0.8324(2) 0.0294(17) Uani 1 1 d . . . . .
H83 H -1.046424 1.814866 0.844335 0.035 Uiso 1 1 calc R . . . .
C40 C -1.3128(6) 2.2315(6) 1.0133(2) 0.0330(18) Uani 1 1 d . . . . .
H40A H -1.370084 2.255726 0.994500 0.050 Uiso 1 1 calc GR . . . .
H40B H -1.269678 2.290898 1.012459 0.050 Uiso 1 1 calc GR . . . .
H40C H -1.347200 2.209095 1.042761 0.050 Uiso 1 1 calc GR . . . .
C17 C -0.9274(6) 1.5304(6) 0.8496(2) 0.0307(17) Uani 1 1 d . . . . .
H17A H -0.896457 1.464049 0.866839 0.046 Uiso 1 1 calc GR . . . .
H17B H -0.867977 1.572861 0.835258 0.046 Uiso 1 1 calc DGR . . . .
H17C H -0.966189 1.512020 0.828030 0.046 Uiso 1 1 calc GR . . . .
C47 C -1.0193(7) 1.7114(6) 0.7430(2) 0.0325(18) Uani 1 1 d . . . . .
H47A H -1.060582 1.773378 0.754862 0.049 Uiso 1 1 calc GR . . . .
H47B H -0.945684 1.697373 0.751830 0.049 Uiso 1 1 calc GR . . . .
H47C H -1.058131 1.647664 0.753613 0.049 Uiso 1 1 calc GR . . . .
C70 C -0.8002(6) 2.2412(6) 0.4876(2) 0.0301(17) Uani 1 1 d . . . . .
H70A H -0.810935 2.244776 0.457668 0.045 Uiso 1 1 calc GR . . . .
H70B H -0.759384 2.300128 0.489724 0.045 Uiso 1 1 calc GR . . . .
H70C H -0.872053 2.248124 0.505442 0.045 Uiso 1 1 calc GR . . . .
C82 C -0.9786(6) 1.9330(6) 0.7998(3) 0.0356(19) Uani 1 1 d . . . . .
H82 H -0.916935 1.888054 0.788533 0.043 Uiso 1 1 calc R . . . .
C88 C -0.6782(6) 1.7537(7) 0.6640(3) 0.0369(19) Uani 1 1 d . . . . .
H88 H -0.663631 1.689726 0.651647 0.044 Uiso 1 1 calc R . . . .
C60 C -0.5259(7) 1.6650(6) 0.4691(2) 0.0343(19) Uani 1 1 d . . . . .
H60A H -0.544669 1.684010 0.439810 0.052 Uiso 1 1 calc GR . . . .
H60B H -0.565020 1.604628 0.484724 0.052 Uiso 1 1 calc GR . . . .
H60C H -0.446371 1.643956 0.468166 0.052 Uiso 1 1 calc GR . . . .
C30 C -1.6218(6) 2.1320(6) 0.9572(2) 0.0355(19) Uani 1 1 d . . . . .
H30A H -1.675661 2.169430 0.938412 0.053 Uiso 1 1 calc GR . . . .
H30B H -1.570142 2.181551 0.959441 0.053 Uiso 1 1 calc GR . . . .
H30C H -1.660170 2.107136 0.985825 0.053 Uiso 1 1 calc GR . . . .
C50 C -0.8789(6) 1.5037(6) 0.5344(3) 0.037(2) Uani 1 1 d . . . . .
H50A H -0.905562 1.511522 0.506581 0.056 Uiso 1 1 calc GR . . . .
H50B H -0.904590 1.439675 0.553340 0.056 Uiso 1 1 calc GR . . . .
H50C H -0.798218 1.495715 0.530159 0.056 Uiso 1 1 calc GR . . . .
C10 C -1.0432(7) 1.6369(6) 1.0294(3) 0.039(2) Uani 1 1 d . . . . .
H10A H -1.069541 1.589944 1.013056 0.058 Uiso 1 1 calc GR . . . .
H10B H -1.082503 1.628410 1.058640 0.058 Uiso 1 1 calc GR . . . .
H10C H -0.964097 1.616870 1.030381 0.058 Uiso 1 1 calc GR . . . .
C80 C -1.1547(6) 2.0966(6) 0.5428(3) 0.0367(19) Uani 1 1 d . . . . .
H80A H -1.173043 2.094987 0.514220 0.055 Uiso 1 1 calc GR . . . .
H80B H -1.101725 2.148431 0.540359 0.055 Uiso 1 1 calc GR . . . .
H80C H -1.221696 2.118523 0.561406 0.055 Uiso 1 1 calc GR . . . .
C90 C -0.6399(6) 1.8604(7) 0.7121(3) 0.040(2) Uani 1 1 d . . . . .
H90 H -0.597526 1.871348 0.732852 0.048 Uiso 1 1 calc R . . . .
C92 C -0.9531(7) 2.3410(7) 0.7780(3) 0.0382(19) Uani 1 1 d . . . . .
H92A H -0.966948 2.318041 0.809203 0.057 Uiso 1 1 calc GR . . . .
H92B H -0.911617 2.403445 0.771594 0.057 Uiso 1 1 calc GR . . . .
H92C H -0.910562 2.281624 0.764778 0.057 Uiso 1 1 calc GR . . . .
C94 C -0.6651(7) 2.2341(6) 0.7557(3) 0.045(2) Uani 1 1 d . . . . .
H94A H -0.705617 2.290711 0.736857 0.067 Uiso 1 1 calc GR . . . .
H94B H -0.586226 2.240739 0.749062 0.067 Uiso 1 1 calc GR . . . .
H94C H -0.690209 2.241903 0.785726 0.067 Uiso 1 1 calc GR . . . .
C89 C -0.6169(7) 1.7679(8) 0.6948(3) 0.048(2) Uani 1 1 d . . . . .
H89 H -0.559730 1.714048 0.703803 0.057 Uiso 1 1 calc R . . . .
C20 C -1.3513(6) 1.5307(6) 0.9677(3) 0.041(2) Uani 1 1 d . . . . .
H20A H -1.367478 1.480903 0.950111 0.062 Uiso 1 1 calc GR . . . .
H20B H -1.393542 1.517056 0.996322 0.062 Uiso 1 1 calc GR . . . .
H20C H -1.272482 1.519534 0.970145 0.062 Uiso 1 1 calc GR . . . .
C03D C -1.3314(7) 2.2414(7) 0.7217(3) 0.050(2) Uani 1 1 d . . . . .
H03A H -1.369755 2.220981 0.700459 0.075 Uiso 1 1 calc GR . . . .
H03B H -1.380759 2.293029 0.737289 0.075 Uiso 1 1 calc GR . . . .
H03C H -1.309181 2.176977 0.742059 0.075 Uiso 1 1 calc GR . . . .
C95 C -0.6353(9) 1.7767(10) 0.8295(4) 0.096(5) Uani 1 1 d . . . . .
H95A H -0.600334 1.750383 0.803140 0.144 Uiso 1 1 calc GR . . . .
H95B H -0.670436 1.718691 0.849169 0.144 Uiso 1 1 calc GR . . . .
H95C H -0.579459 1.799635 0.843295 0.144 Uiso 1 1 calc GR . . . .
H2A H -0.735(5) 2.002(5) 0.7104(18) 0.009(15) Uiso 1 1 d . . . . .
O23 O -1.2713(12) 2.4258(13) 0.6256(4) 0.063(4) Uani 0.7 1 d D U P A 1
H23 H -1.257613 2.389881 0.649406 0.094 Uiso 0.7 1 calc DGR . P A 1
C97 C -1.1882(15) 2.3893(16) 0.5910(5) 0.089(5) Uani 0.7 1 d D U P A 1
H97A H -1.184032 2.310776 0.593302 0.134 Uiso 0.7 1 calc GR . P A 1
H97B H -1.116211 2.408543 0.593702 0.134 Uiso 0.7 1 calc GR . P A 1
H97C H -1.209513 2.424333 0.562968 0.134 Uiso 0.7 1 calc GR . P A 1
O25 O -0.6779(10) 1.5139(12) 0.8817(4) 0.102(4) Uani 0.7 1 d D . P B 1
H25 H -0.641148 1.506689 0.857738 0.153 Uiso 0.7 1 calc GR . P B 1
C99 C -0.6274(18) 1.4475(18) 0.9136(7) 0.120(8) Uani 0.7 1 d D U P B 1
H99A H -0.619722 1.372647 0.908730 0.181 Uiso 0.7 1 calc GR . P B 1
H99B H -0.671983 1.453441 0.941416 0.181 Uiso 0.7 1 calc GR . P B 1
H99C H -0.554473 1.468668 0.913547 0.181 Uiso 0.7 1 calc GR . P B 1
O24 O -0.652(2) 1.428(2) 0.8430(8) 0.089(8) Uani 0.3 1 d D U P C 2
H24A H -0.594940 1.389067 0.836606 0.134 Uiso 0.3 1 d DR . P C 2
C98 C -0.649(5) 1.415(4) 0.8897(11) 0.120(8) Uani 0.3 1 d D U P C 2
H98A H -0.590311 1.445853 0.897264 0.181 Uiso 0.3 1 d R . P C 2
H98B H -0.649831 1.341773 0.904734 0.181 Uiso 0.3 1 d R . P C 2
H98C H -0.718021 1.456183 0.897555 0.181 Uiso 0.3 1 d DR . P C 2
C96 C -1.172(3) 2.456(3) 0.6033(14) 0.089(5) Uani 0.3 1 d D U P D 2
H96A H -1.162887 2.489980 0.572986 0.134 Uiso 0.3 1 calc GR . P D 2
H96B H -1.107147 2.403618 0.608948 0.134 Uiso 0.3 1 calc GR . P D 2
H96C H -1.179120 2.511192 0.621471 0.134 Uiso 0.3 1 calc GR . P D 2
O22 O -1.272(3) 2.399(3) 0.6129(12) 0.078(13) Uani 0.3 1 d D U P D 2
H22 H -1.278705 2.370169 0.638184 0.117 Uiso 0.3 1 d R . P D 2

loop_
_atom_site_aniso_label
_atom_site_aniso_U_11
_atom_site_aniso_U_22
_atom_site_aniso_U_33
_atom_site_aniso_U_23
_atom_site_aniso_U_13
_atom_site_aniso_U_12
O15 0.020(2) 0.022(3) 0.032(3) -0.015(2) 0.000(2) -0.013(2)
O2 0.022(2) 0.021(3) 0.037(3) -0.007(2) -0.003(2) -0.004(2)
O13 0.024(3) 0.022(3) 0.038(3) -0.007(2) -0.012(2) 0.001(2)
O14 0.025(3) 0.018(2) 0.038(3) -0.015(2) -0.010(2) -0.001(2)
O11 0.018(2) 0.016(2) 0.029(3) -0.0052(19) 0.0012(19) -0.0039(19)
O8 0.028(3) 0.017(2) 0.034(3) -0.001(2) -0.011(2) -0.015(2)
O4 0.030(3) 0.017(2) 0.025(3) -0.0050(19) -0.011(2) -0.007(2)
O7 0.025(3) 0.017(2) 0.037(3) -0.002(2) -0.018(2) -0.007(2)
O10 0.031(3) 0.014(2) 0.028(3) 0.0012(19) 0.008(2) -0.004(2)
O3 0.016(2) 0.028(3) 0.059(4) -0.024(2) -0.009(2) 0.006(2)
O16 0.018(2) 0.022(3) 0.041(3) -0.014(2) 0.006(2) -0.007(2)
O6 0.033(3) 0.021(3) 0.031(3) -0.007(2) -0.015(2) -0.003(2)
O1 0.032(3) 0.018(2) 0.031(3) 0.000(2) -0.002(2) -0.010(2)
O9 0.043(3) 0.023(3) 0.027(3) -0.009(2) 0.005(2) -0.002(3)
O12 0.015(2) 0.019(3) 0.045(3) 0.001(2) -0.003(2) -0.001(2)
O5 0.038(3) 0.027(3) 0.027(3) -0.013(2) -0.016(2) 0.003(2)
O17 0.028(3) 0.027(3) 0.041(3) -0.004(2) 0.005(2) -0.003(2)
O20 0.034(3) 0.039(3) 0.049(3) -0.017(3) -0.016(3) 0.001(3)
O18 0.043(3) 0.023(3) 0.064(4) 0.002(3) 0.009(3) -0.004(3)
O0AA 0.032(3) 0.036(3) 0.057(4) -0.011(3) 0.003(3) -0.010(3)
N1 0.028(3) 0.027(3) 0.025(3) 0.000(3) 0.000(3) -0.009(3)
N2 0.034(4) 0.028(3) 0.032(4) -0.014(3) -0.005(3) -0.004(3)
O19 0.044(3) 0.039(3) 0.065(4) -0.016(3) -0.025(3) 0.002(3)
C34 0.014(3) 0.010(3) 0.025(4) -0.004(3) -0.001(3) -0.009(3)
C73 0.016(3) 0.011(3) 0.023(4) -0.006(3) -0.006(3) -0.004(3)
C1 0.019(3) 0.021(3) 0.020(4) -0.004(3) -0.005(3) -0.010(3)
C45 0.013(3) 0.011(3) 0.031(4) -0.007(3) 0.000(3) -0.007(3)
C53 0.014(3) 0.015(3) 0.027(4) -0.010(3) -0.003(3) -0.004(3)
C74 0.013(3) 0.015(3) 0.019(3) -0.004(2) -0.006(2) -0.003(3)
C48 0.022(3) 0.012(3) 0.027(4) -0.010(3) -0.004(3) -0.004(3)
C43 0.014(3) 0.016(3) 0.027(4) -0.003(3) -0.005(3) -0.006(3)
C63 0.015(3) 0.019(3) 0.017(3) -0.003(3) -0.002(3) -0.007(3)
C75 0.016(3) 0.015(3) 0.020(3) -0.001(3) -0.001(3) -0.005(3)
C62 0.020(3) 0.015(3) 0.021(3) -0.011(3) 0.004(3) -0.008(3)
C76 0.014(3) 0.014(3) 0.033(4) -0.008(3) -0.006(3) -0.008(3)
C3 0.014(3) 0.018(3) 0.019(3) -0.005(3) -0.006(3) -0.003(3)
C55 0.014(3) 0.007(3) 0.023(3) -0.006(2) 0.000(2) -0.005(2)
C39 0.029(4) 0.025(4) 0.021(4) -0.005(3) -0.012(3) -0.004(3)
C4 0.012(3) 0.021(3) 0.022(4) -0.005(3) -0.006(3) -0.005(3)
C78 0.012(3) 0.011(3) 0.032(4) -0.009(3) 0.000(3) -0.001(3)
C56 0.027(4) 0.011(3) 0.023(4) -0.006(3) -0.007(3) -0.011(3)
C68 0.014(3) 0.015(3) 0.025(4) -0.009(3) 0.001(3) -0.005(3)
C61 0.021(3) 0.021(4) 0.021(4) -0.007(3) -0.006(3) -0.004(3)
C65 0.024(3) 0.018(3) 0.015(3) -0.006(3) 0.000(3) -0.003(3)
C59 0.019(3) 0.019(3) 0.026(4) -0.007(3) -0.001(3) -0.010(3)
C2 0.018(3) 0.022(3) 0.021(4) -0.012(3) -0.008(3) -0.003(3)
C64 0.015(3) 0.019(3) 0.014(3) 0.000(2) 0.001(2) -0.006(3)
C44 0.017(3) 0.022(4) 0.024(4) -0.006(3) -0.003(3) -0.008(3)
C32 0.014(3) 0.015(3) 0.027(4) -0.005(3) -0.004(3) -0.004(3)
C33 0.021(3) 0.019(3) 0.023(4) -0.008(3) -0.001(3) -0.004(3)
C12 0.025(4) 0.011(3) 0.024(4) -0.003(3) -0.009(3) -0.008(3)
C5 0.016(3) 0.016(3) 0.024(4) -0.005(3) -0.008(3) -0.007(3)
C14 0.020(3) 0.016(3) 0.020(4) -0.005(3) -0.006(3) 0.000(3)
C46 0.020(3) 0.019(3) 0.028(4) -0.008(3) 0.002(3) -0.004(3)
C38 0.020(3) 0.012(3) 0.025(4) -0.009(3) -0.006(3) -0.005(3)
C66 0.011(3) 0.023(4) 0.024(4) -0.002(3) 0.001(3) -0.004(3)
C54 0.021(3) 0.011(3) 0.026(4) -0.012(3) -0.005(3) 0.000(3)
C41 0.020(3) 0.022(4) 0.027(4) -0.004(3) 0.005(3) -0.011(3)
C16 0.015(3) 0.017(3) 0.026(4) -0.002(3) -0.005(3) -0.006(3)
C25 0.017(3) 0.023(4) 0.027(4) -0.006(3) -0.002(3) -0.008(3)
C58 0.012(3) 0.021(3) 0.029(4) -0.011(3) -0.003(3) -0.003(3)
C72 0.014(3) 0.014(3) 0.025(4) -0.004(3) -0.003(3) 0.000(3)
C31 0.025(4) 0.010(3) 0.025(4) -0.004(3) -0.007(3) -0.004(3)
C69 0.015(3) 0.024(4) 0.023(4) -0.008(3) 0.001(3) -0.007(3)
C18 0.020(3) 0.012(3) 0.025(4) -0.005(3) -0.004(3) -0.005(3)
C79 0.019(3) 0.023(4) 0.043(5) -0.009(3) -0.009(3) -0.005(3)
C27 0.020(3) 0.024(4) 0.029(4) -0.007(3) -0.005(3) 0.003(3)
C24 0.024(4) 0.018(3) 0.020(4) -0.003(3) -0.004(3) -0.009(3)
C6 0.021(3) 0.020(3) 0.020(4) -0.007(3) -0.003(3) -0.006(3)
C36 0.015(3) 0.023(4) 0.023(4) -0.004(3) -0.006(3) -0.009(3)
C85 0.025(4) 0.028(4) 0.027(4) -0.008(3) -0.001(3) -0.012(3)
C28 0.012(3) 0.022(4) 0.030(4) -0.005(3) -0.005(3) -0.009(3)
C11 0.025(4) 0.018(3) 0.023(4) -0.006(3) -0.004(3) -0.005(3)
C13 0.020(3) 0.015(3) 0.024(4) -0.006(3) -0.004(3) -0.004(3)
C21 0.021(3) 0.020(4) 0.031(4) -0.010(3) -0.009(3) -0.005(3)
C22 0.019(3) 0.011(3) 0.028(4) -0.003(3) -0.010(3) -0.005(3)
C52 0.019(3) 0.016(3) 0.031(4) -0.009(3) -0.007(3) 0.001(3)
C9 0.025(4) 0.018(3) 0.027(4) -0.008(3) -0.012(3) 0.001(3)
O21 0.052(4) 0.067(5) 0.072(5) -0.008(4) -0.008(3) -0.001(4)
C26 0.022(3) 0.021(3) 0.023(4) -0.012(3) -0.007(3) -0.002(3)
C51 0.025(4) 0.014(3) 0.022(4) -0.004(3) -0.005(3) 0.001(3)
C35 0.021(3) 0.015(3) 0.026(4) -0.007(3) 0.002(3) -0.007(3)
C71 0.014(3) 0.015(3) 0.025(4) -0.006(3) -0.003(3) -0.004(3)
C49 0.026(4) 0.017(3) 0.035(4) -0.009(3) -0.005(3) -0.007(3)
C23 0.021(3) 0.014(3) 0.029(4) -0.006(3) -0.009(3) -0.006(3)
C42 0.016(3) 0.013(3) 0.031(4) -0.005(3) 0.001(3) -0.006(3)
C77 0.022(4) 0.034(4) 0.026(4) -0.012(3) 0.000(3) -0.013(3)
C15 0.014(3) 0.017(3) 0.029(4) -0.004(3) -0.002(3) -0.002(3)
C29 0.017(3) 0.023(4) 0.029(4) -0.006(3) 0.005(3) -0.012(3)
C37 0.030(4) 0.015(3) 0.035(4) -0.002(3) -0.017(3) -0.007(3)
C87 0.031(4) 0.028(4) 0.031(4) -0.012(3) -0.006(3) -0.009(3)
C8 0.017(3) 0.022(4) 0.023(4) -0.007(3) -0.009(3) -0.004(3)
C86 0.033(4) 0.029(4) 0.031(4) 0.008(3) -0.015(3) -0.010(3)
C93 0.034(4) 0.028(4) 0.033(4) -0.009(3) 0.001(3) -0.006(4)
C84 0.031(4) 0.028(4) 0.023(4) -0.002(3) -0.007(3) -0.011(3)
C57 0.024(4) 0.025(4) 0.031(4) 0.000(3) -0.005(3) -0.004(3)
C7 0.023(4) 0.041(5) 0.035(4) -0.007(3) -0.001(3) -0.012(3)
C91 0.047(5) 0.021(4) 0.031(4) -0.008(3) 0.001(4) -0.008(4)
C81 0.034(4) 0.028(4) 0.040(5) -0.004(3) 0.017(3) -0.007(4)
C67 0.032(4) 0.035(4) 0.041(5) -0.013(4) -0.019(3) -0.004(4)
C19 0.025(4) 0.023(4) 0.037(4) -0.003(3) -0.004(3) -0.011(3)
C83 0.037(4) 0.019(4) 0.036(4) 0.002(3) -0.016(3) -0.010(3)
C40 0.036(4) 0.030(4) 0.036(4) -0.014(3) 0.000(3) -0.007(4)
C17 0.029(4) 0.027(4) 0.040(5) -0.015(3) -0.008(3) 0.000(3)
C47 0.048(5) 0.025(4) 0.027(4) -0.005(3) -0.010(3) -0.007(4)
C70 0.026(4) 0.029(4) 0.035(4) -0.008(3) 0.000(3) -0.003(3)
C82 0.031(4) 0.031(4) 0.048(5) -0.018(4) -0.002(4) -0.002(4)
C88 0.034(4) 0.043(5) 0.040(5) -0.023(4) -0.004(4) -0.005(4)
C60 0.048(5) 0.024(4) 0.033(4) -0.013(3) -0.001(4) 0.000(4)
C30 0.035(4) 0.031(4) 0.037(5) -0.007(3) 0.006(3) -0.002(4)
C50 0.040(5) 0.034(4) 0.047(5) -0.024(4) -0.015(4) -0.001(4)
C10 0.048(5) 0.023(4) 0.046(5) -0.004(3) -0.009(4) -0.005(4)
C80 0.037(4) 0.033(4) 0.046(5) -0.010(4) -0.017(4) -0.002(4)
C90 0.031(4) 0.051(5) 0.048(5) -0.023(4) -0.021(4) 0.000(4)
C92 0.049(5) 0.037(5) 0.034(5) -0.011(4) -0.005(4) -0.014(4)
C94 0.043(5) 0.030(4) 0.065(6) -0.005(4) -0.014(4) -0.012(4)
C89 0.037(5) 0.063(6) 0.046(5) -0.019(4) -0.011(4) 0.005(4)
C20 0.033(4) 0.037(5) 0.047(5) 0.004(4) 0.008(4) -0.008(4)
C03D 0.037(5) 0.055(6) 0.056(6) -0.005(4) 0.006(4) -0.021(4)
C95 0.045(6) 0.079(9) 0.139(12) 0.004(8) 0.023(7) 0.003(6)
O23 0.042(6) 0.071(7) 0.059(7) 0.018(6) -0.010(5) 0.010(5)
C97 0.076(7) 0.098(9) 0.077(8) -0.005(7) 0.006(6) 0.016(7)
O25 0.087(9) 0.118(11) 0.108(10) -0.056(9) -0.025(8) 0.023(9)
C99 0.098(11) 0.128(12) 0.120(13) -0.017(10) -0.020(10) 0.034(10)
O24 0.075(10) 0.078(11) 0.095(11) -0.006(8) 0.006(8) 0.027(8)
C98 0.098(11) 0.128(12) 0.120(13) -0.017(10) -0.020(10) 0.034(10)
C96 0.076(7) 0.098(9) 0.077(8) -0.005(7) 0.006(6) 0.016(7)
O22 0.055(16) 0.088(19) 0.067(18) -0.003(14) 0.024(13) 0.019(13)

loop_
_atom_type_symbol
_atom_type_description
_atom_type_scat_dispersion_real
_atom_type_scat_dispersion_imag
_atom_type_scat_source
C C 0.0033 0.0016 'International Tables Vol C Tables 4.2.6.8 and 6.1.1.4'
H H 0.0000 0.0000 'International Tables Vol C Tables 4.2.6.8 and 6.1.1.4'
N N 0.0061 0.0033 'International Tables Vol C Tables 4.2.6.8 and 6.1.1.4'
O O 0.0106 0.0060 'International Tables Vol C Tables 4.2.6.8 and 6.1.1.4'

loop_
_geom_angle_atom_site_label_1
_geom_angle_atom_site_label_2
_geom_angle_atom_site_label_3
_geom_angle
_geom_angle_site_symmetry_1
_geom_angle_site_symmetry_3
_geom_angle_publ_flag
C76 O15 H15 109.5 . . ?
C2 O2 H2 109.5 . . ?
C66 O13 H13 109.5 . . ?
C62 O14 H14 109.5 . . ?
C56 O11 H11 109.5 . . ?
C32 O8 H8 109.5 . . ?
C12 O4 H4 109.5 . . ?
C36 O7 H7 109.5 . . ?
C42 O10 H10 109.5 . . ?
C16 O3 H3 109.5 . . ?
C72 O16 H16 109.5 . . ?
C22 O6 H6 109.5 . . ?
C6 O1 H1 109.5 . . ?
C46 O9 H9 109.5 . . ?
C52 O12 H12 109.5 . . ?
C26 O5 H5 109.5 . . ?
C03D O0AA H0AA 99.3 . . ?
C85 N1 H1A 130(4) . . ?
C85 N1 C81 121.1(6) . . ?
C81 N1 H1A 108(4) . . ?
C86 N2 C90 120.6(6) . . ?
C86 N2 H2A 117(4) . . ?
C90 N2 H2A 122(4) . . ?
C33 C34 H34 118.9 . . ?
C33 C34 C35 122.1(6) . . ?
C35 C34 H34 118.9 . . ?
C74 C73 C78 121.1(5) . . ?
C74 C73 C72 116.2(6) . . ?
C72 C73 C78 122.7(5) . . ?
C2 C1 C6 117.6(6) . . ?
C2 C1 C7 123.2(6) . . ?
C6 C1 C7 119.1(6) . . ?
C44 C45 C78 121.7(6) . . ?
C46 C45 C78 121.4(5) . . ?
C46 C45 C44 116.9(6) . . ?
C54 C53 C58 121.2(6) . . ?
C54 C53 C52 117.2(6) . . ?
C52 C53 C58 121.6(6) . . ?
C73 C74 H74 118.3 . . ?
C75 C74 C73 123.4(6) . . ?
C75 C74 H74 118.3 . . ?
C43 C48 H48 106.8 . . ?
C43 C48 C55 110.4(5) . . ?
C55 C48 H48 106.8 . . ?
C49 C48 H48 106.8 . . ?
C49 C48 C43 114.2(5) . . ?
C49 C48 C55 111.3(5) . . ?
C44 C43 C48 123.1(6) . . ?
C44 C43 C42 117.7(6) . . ?
C42 C43 C48 119.2(5) . . ?
C62 C63 C68 120.5(5) . . ?
C64 C63 C62 117.5(5) . . ?
C64 C63 C68 121.9(6) . . ?
C74 C75 C68 121.4(5) . . ?
C76 C75 C74 118.1(6) . . ?
C76 C75 C68 120.5(6) . . ?
O14 C62 C63 122.1(5) . . ?
O14 C62 C61 116.8(6) . . ?
C61 C62 C63 121.1(5) . . ?
O15 C76 C75 116.6(5) . . ?
O15 C76 C71 121.8(5) . . ?
C75 C76 C71 121.6(6) . . ?
C4 C3 C8 121.4(6) . . ?
C2 C3 C4 117.0(6) . . ?
C2 C3 C8 121.6(5) . . ?
C56 C55 C48 121.6(6) . . ?
C54 C55 C48 120.9(5) . . ?
C54 C55 C56 117.5(6) . . ?
H39A C39 H39B 108.0 . . ?
C38 C39 H39A 109.3 . . ?
C38 C39 H39B 109.3 . . ?
C40 C39 H39A 109.3 . . ?
C40 C39 H39B 109.3 . . ?
C40 C39 C38 111.5(6) . . ?
C3 C4 H4A 118.9 . . ?
C3 C4 C5 122.1(6) . . ?
C5 C4 H4A 118.9 . . ?
C73 C78 C45 109.7(5) . . ?
C73 C78 H78 106.6 . . ?
C45 C78 H78 106.6 . . ?
C79 C78 C73 113.0(6) . . ?
C79 C78 C45 113.8(5) . . ?
C79 C78 H78 106.6 . . ?
O11 C56 C55 120.4(6) . . ?
O11 C56 C51 118.0(6) . . ?
C51 C56 C55 121.6(6) . . ?
C63 C68 C75 110.8(5) . . ?
C63 C68 H68 107.2 . . ?
C63 C68 C69 113.9(5) . . ?
C75 C68 H68 107.2 . . ?
C75 C68 C69 110.2(5) . . ?
C69 C68 H68 107.2 . . ?
C62 C61 C67 119.6(6) . . ?
C66 C61 C62 118.9(6) . . ?
C66 C61 C67 121.5(6) . . ?
C64 C65 C66 115.8(6) . . ?
C64 C65 C58 122.8(6) . . ?
C66 C65 C58 121.4(5) . . ?
H59A C59 H59B 107.8 . . ?
C58 C59 H59A 109.1 . . ?
C58 C59 H59B 109.1 . . ?
C58 C59 C60 112.5(5) . . ?
C60 C59 H59A 109.1 . . ?
C60 C59 H59B 109.1 . . ?
C1 C2 O2 116.8(6) . . ?
C3 C2 O2 119.5(6) . . ?
C3 C2 C1 123.8(6) . . ?
C63 C64 C65 123.5(6) . . ?
C63 C64 H64 118.3 . . ?
C65 C64 H64 118.3 . . ?
C45 C44 H44 118.8 . . ?
C43 C44 C45 122.4(6) . . ?
C43 C44 H44 118.8 . . ?
O8 C32 C33 115.8(6) . . ?
O8 C32 C31 122.4(6) . . ?
C31 C32 C33 121.8(6) . . ?
C34 C33 C32 118.0(6) . . ?
C34 C33 C38 120.5(6) . . ?
C32 C33 C38 121.5(6) . . ?
O4 C12 C11 116.5(5) . . ?
C13 C12 O4 120.7(6) . . ?
C13 C12 C11 122.8(6) . . ?
C4 C5 C38 121.3(6) . . ?
C6 C5 C4 118.0(6) . . ?
C6 C5 C38 120.7(6) . . ?
C13 C14 H14A 117.9 . . ?
C15 C14 H14A 117.9 . . ?
C15 C14 C13 124.2(6) . . ?
O9 C46 C45 121.5(6) . . ?
O9 C46 C41 115.6(6) . . ?
C45 C46 C41 123.0(6) . . ?
C39 C38 H38 106.7 . . ?
C33 C38 C39 112.0(5) . . ?
C33 C38 C5 110.5(5) . . ?
C33 C38 H38 106.7 . . ?
C5 C38 C39 113.7(5) . . ?
C5 C38 H38 106.7 . . ?
O13 C66 C65 121.1(6) . . ?
C61 C66 O13 115.8(6) . . ?
C61 C66 C65 123.1(6) . . ?
C53 C54 H54 118.3 . . ?
C55 C54 C53 123.4(6) . . ?
C55 C54 H54 118.3 . . ?
C46 C41 C47 120.9(6) . . ?
C42 C41 C46 117.0(6) . . ?
C42 C41 C47 122.1(6) . . ?
O3 C16 C11 118.8(5) . . ?
O3 C16 C15 118.9(6) . . ?
C15 C16 C11 122.2(6) . . ?
C24 C25 C18 123.6(6) . . ?
C26 C25 C18 118.9(5) . . ?
C26 C25 C24 117.5(6) . . ?
C53 C58 H58 106.8 . . ?
C65 C58 C53 110.3(5) . . ?
C65 C58 H58 106.8 . . ?
C59 C58 C53 112.5(5) . . ?
C59 C58 C65 113.1(5) . . ?
C59 C58 H58 106.8 . . ?
O16 C72 C73 115.5(6) . . ?
O16 C72 C71 121.5(5) . . ?
C73 C72 C71 122.9(6) . . ?
C32 C31 C37 120.9(6) . . ?
C36 C31 C32 117.5(6) . . ?
C36 C31 C37 121.6(6) . . ?
C68 C69 H69A 109.1 . . ?
C68 C69 H69B 109.1 . . ?
H69A C69 H69B 107.9 . . ?
C70 C69 C68 112.3(5) . . ?
C70 C69 H69A 109.1 . . ?
C70 C69 H69B 109.1 . . ?
C25 C18 H18 106.6 . . ?
C25 C18 C19 113.9(5) . . ?
C13 C18 C25 110.1(5) . . ?
C13 C18 H18 106.6 . . ?
C13 C18 C19 112.5(5) . . ?
C19 C18 H18 106.6 . . ?
C78 C79 H79A 109.1 . . ?
C78 C79 H79B 109.1 . . ?
C78 C79 C80 112.4(6) . . ?
H79A C79 H79B 107.9 . . ?
C80 C79 H79A 109.1 . . ?
C80 C79 H79B 109.1 . . ?
H27A C27 H27B 109.5 . . ?
H27A C27 H27C 109.5 . . ?
H27B C27 H27C 109.5 . . ?
C21 C27 H27A 109.5 . . ?
C21 C27 H27B 109.5 . . ?
C21 C27 H27C 109.5 . . ?
C25 C24 H24 118.7 . . ?
C23 C24 C25 122.6(6) . . ?
C23 C24 H24 118.7 . . ?
O1 C6 C1 116.0(6) . . ?
O1 C6 C5 122.7(5) . . ?
C1 C6 C5 121.4(6) . . ?
O7 C36 C35 119.4(6) . . ?
C31 C36 O7 117.4(6) . . ?
C31 C36 C35 123.2(6) . . ?
N1 C85 H85 119.6 . . ?
N1 C85 C84 120.8(6) . . ?
C84 C85 H85 119.6 . . ?
C35 C28 H28 106.8 . . ?
C23 C28 H28 106.8 . . ?
C23 C28 C35 111.4(5) . . ?
C23 C28 C29 113.4(6) . . ?
C29 C28 H28 106.8 . . ?
C29 C28 C35 111.3(5) . . ?
C12 C11 C16 117.5(6) . . ?
C12 C11 C17 120.8(6) . . ?
C16 C11 C17 121.7(6) . . ?
C12 C13 C18 122.1(6) . . ?
C14 C13 C12 116.4(6) . . ?
C14 C13 C18 121.5(5) . . ?
C22 C21 C27 122.1(6) . . ?
C22 C21 C26 116.4(6) . . ?
C26 C21 C27 121.5(5) . . ?
O6 C22 C21 118.8(6) . . ?
O6 C22 C23 118.1(5) . . ?
C23 C22 C21 123.1(6) . . ?
O12 C52 C53 116.3(6) . . ?
O12 C52 C51 121.8(6) . . ?
C53 C52 C51 121.8(6) . . ?
H9A C9 H9B 107.8 . . ?
C8 C9 H9A 109.0 . . ?
C8 C9 H9B 109.0 . . ?
C8 C9 C10 113.0(5) . . ?
C10 C9 H9A 109.0 . . ?
C10 C9 H9B 109.0 . . ?
C95 O21 H21 109.5 . . ?
O5 C26 C21 118.8(6) . . ?
C25 C26 O5 118.3(6) . . ?
C25 C26 C21 122.8(6) . . ?
C56 C51 C52 118.4(6) . . ?
C56 C51 C57 120.2(6) . . ?
C52 C51 C57 121.4(6) . . ?
C34 C35 C28 119.9(6) . . ?
C36 C35 C34 117.3(6) . . ?
C36 C35 C28 122.8(6) . . ?
C76 C71 C72 117.8(5) . . ?
C76 C71 C77 120.6(6) . . ?
C72 C71 C77 121.6(6) . . ?
C48 C49 H49A 109.3 . . ?
C48 C49 H49B 109.3 . . ?
C48 C49 C50 111.5(6) . . ?
H49A C49 H49B 108.0 . . ?
C50 C49 H49A 109.3 . . ?
C50 C49 H49B 109.3 . . ?
C24 C23 C28 122.9(6) . . ?
C24 C23 C22 117.4(6) . . ?
C22 C23 C28 119.6(6) . . ?
C43 C42 O10 118.4(5) . . ?
C43 C42 C41 123.0(6) . . ?
C41 C42 O10 118.7(6) . . ?
C71 C77 H77A 109.5 . . ?
C71 C77 H77B 109.5 . . ?
C71 C77 H77C 109.5 . . ?
H77A C77 H77B 109.5 . . ?
H77A C77 H77C 109.5 . . ?
H77B C77 H77C 109.5 . . ?
C14 C15 C16 116.9(6) . . ?
C14 C15 C8 121.0(5) . . ?
C16 C15 C8 122.1(6) . . ?
C28 C29 H29A 109.0 . . ?
C28 C29 H29B 109.0 . . ?
H29A C29 H29B 107.8 . . ?
C30 C29 C28 113.1(6) . . ?
C30 C29 H29A 109.0 . . ?
C30 C29 H29B 109.0 . . ?
C31 C37 H37A 109.5 . . ?
C31 C37 H37B 109.5 . . ?
C31 C37 H37C 109.5 . . ?
H37A C37 H37B 109.5 . . ?
H37A C37 H37C 109.5 . . ?
H37B C37 H37C 109.5 . . ?
C86 C87 H87 120.2 . . ?
C88 C87 H87 120.2 . . ?
C88 C87 C86 119.6(7) . . ?
C3 C8 H8A 106.4 . . ?
C9 C8 C3 115.1(5) . . ?
C9 C8 C15 111.6(6) . . ?
C9 C8 H8A 106.4 . . ?
C15 C8 C3 110.4(5) . . ?
C15 C8 H8A 106.4 . . ?
N2 C86 C87 120.7(7) . . ?
N2 C86 H86 119.6 . . ?
C87 C86 H86 119.6 . . ?
O20 C93 O19 121.4(7) . . ?
O20 C93 C94 120.9(7) . . ?
O19 C93 C94 117.6(7) . . ?
C85 C84 H84 120.8 . . ?
C83 C84 C85 118.4(7) . . ?
C83 C84 H84 120.8 . . ?
C51 C57 H57A 109.5 . . ?
C51 C57 H57B 109.5 . . ?
C51 C57 H57C 109.5 . . ?
H57A C57 H57B 109.5 . . ?
H57A C57 H57C 109.5 . . ?
H57B C57 H57C 109.5 . . ?
C1 C7 H7A 109.5 . . ?
C1 C7 H7B 109.5 . . ?
C1 C7 H7C 109.5 . . ?
H7A C7 H7B 109.5 . . ?
H7A C7 H7C 109.5 . . ?
H7B C7 H7C 109.5 . . ?
O17 C91 C92 119.1(7) . . ?
O18 C91 O17 122.0(8) . . ?
O18 C91 C92 118.9(8) . . ?
N1 C81 H81 119.9 . . ?
C82 C81 N1 120.2(7) . . ?
C82 C81 H81 119.9 . . ?
C61 C67 H67A 109.5 . . ?
C61 C67 H67B 109.5 . . ?
C61 C67 H67C 109.5 . . ?
H67A C67 H67B 109.5 . . ?
H67A C67 H67C 109.5 . . ?
H67B C67 H67C 109.5 . . ?
C18 C19 H19A 109.2 . . ?
C18 C19 H19B 109.2 . . ?
H19A C19 H19B 107.9 . . ?
C20 C19 C18 112.2(6) . . ?
C20 C19 H19A 109.2 . . ?
C20 C19 H19B 109.2 . . ?
C84 C83 H83 119.8 . . ?
C84 C83 C82 120.5(7) . . ?
C82 C83 H83 119.8 . . ?
C39 C40 H40A 109.5 . . ?
C39 C40 H40B 109.5 . . ?
C39 C40 H40C 109.5 . . ?
H40A C40 H40B 109.5 . . ?
H40A C40 H40C 109.5 . . ?
H40B C40 H40C 109.5 . . ?
C11 C17 H17A 109.5 . . ?
C11 C17 H17B 109.5 . . ?
C11 C17 H17C 109.5 . . ?
H17A C17 H17B 109.5 . . ?
H17A C17 H17C 109.5 . . ?
H17B C17 H17C 109.5 . . ?
C41 C47 H47A 109.5 . . ?
C41 C47 H47B 109.5 . . ?
C41 C47 H47C 109.5 . . ?
H47A C47 H47B 109.5 . . ?
H47A C47 H47C 109.5 . . ?
H47B C47 H47C 109.5 . . ?
C69 C70 H70A 109.5 . . ?
C69 C70 H70B 109.5 . . ?
C69 C70 H70C 109.5 . . ?
H70A C70 H70B 109.5 . . ?
H70A C70 H70C 109.5 . . ?
H70B C70 H70C 109.5 . . ?
C81 C82 C83 119.0(7) . . ?
C81 C82 H82 120.5 . . ?
C83 C82 H82 120.5 . . ?
C87 C88 H88 120.4 . . ?
C87 C88 C89 119.2(7) . . ?
C89 C88 H88 120.4 . . ?
C59 C60 H60A 109.5 . . ?
C59 C60 H60B 109.5 . . ?
C59 C60 H60C 109.5 . . ?
H60A C60 H60B 109.5 . . ?
H60A C60 H60C 109.5 . . ?
H60B C60 H60C 109.5 . . ?
C29 C30 H30A 109.5 . . ?
C29 C30 H30B 109.5 . . ?
C29 C30 H30C 109.5 . . ?
H30A C30 H30B 109.5 . . ?
H30A C30 H30C 109.5 . . ?
H30B C30 H30C 109.5 . . ?
C49 C50 H50A 109.5 . . ?
C49 C50 H50B 109.5 . . ?
C49 C50 H50C 109.5 . . ?
H50A C50 H50B 109.5 . . ?
H50A C50 H50C 109.5 . . ?
H50B C50 H50C 109.5 . . ?
C9 C10 H10A 109.5 . . ?
C9 C10 H10B 109.5 . . ?
C9 C10 H10C 109.5 . . ?
H10A C10 H10B 109.5 . . ?
H10A C10 H10C 109.5 . . ?
H10B C10 H10C 109.5 . . ?
C79 C80 H80A 109.5 . . ?
C79 C80 H80B 109.5 . . ?
C79 C80 H80C 109.5 . . ?
H80A C80 H80B 109.5 . . ?
H80A C80 H80C 109.5 . . ?
H80B C80 H80C 109.5 . . ?
N2 C90 H90 119.6 . . ?
N2 C90 C89 120.7(7) . . ?
C89 C90 H90 119.6 . . ?
C91 C92 H92A 109.5 . . ?
C91 C92 H92B 109.5 . . ?
C91 C92 H92C 109.5 . . ?
H92A C92 H92B 109.5 . . ?
H92A C92 H92C 109.5 . . ?
H92B C92 H92C 109.5 . . ?
C93 C94 H94A 109.5 . . ?
C93 C94 H94B 109.5 . . ?
C93 C94 H94C 109.5 . . ?
H94A C94 H94B 109.5 . . ?
H94A C94 H94C 109.5 . . ?
H94B C94 H94C 109.5 . . ?
C88 C89 H89 120.4 . . ?
C90 C89 C88 119.1(8) . . ?
C90 C89 H89 120.4 . . ?
C19 C20 H20A 109.5 . . ?
C19 C20 H20B 109.5 . . ?
C19 C20 H20C 109.5 . . ?
H20A C20 H20B 109.5 . . ?
H20A C20 H20C 109.5 . . ?
H20B C20 H20C 109.5 . . ?
O0AA C03D H03A 109.5 . . ?
O0AA C03D H03B 109.5 . . ?
O0AA C03D H03C 109.5 . . ?
H03A C03D H03B 109.5 . . ?
H03A C03D H03C 109.5 . . ?
H03B C03D H03C 109.5 . . ?
O21 C95 H95A 109.5 . . ?
O21 C95 H95B 109.5 . . ?
O21 C95 H95C 109.5 . . ?
H95A C95 H95B 109.5 . . ?
H95A C95 H95C 109.5 . . ?
H95B C95 H95C 109.5 . . ?
C97 O23 H23 109.5 . . ?
O23 C97 H97A 109.5 . . ?
O23 C97 H97B 109.5 . . ?
O23 C97 H97C 109.5 . . ?
H97A C97 H97B 109.5 . . ?
H97A C97 H97C 109.5 . . ?
H97B C97 H97C 109.5 . . ?
C99 O25 H25 109.5 . . ?
O25 C99 H99A 109.5 . . ?
O25 C99 H99B 109.5 . . ?
O25 C99 H99C 109.5 . . ?
H99A C99 H99B 109.5 . . ?
H99A C99 H99C 109.5 . . ?
H99B C99 H99C 109.5 . . ?
C98 O24 H24A 98.9 . . ?
O24 C98 H98A 114.1 . . ?
O24 C98 H98B 114.8 . . ?
O24 C98 H98C 99.0 . . ?
H98A C98 H98B 109.5 . . ?
H98A C98 H98C 109.5 . . ?
H98B C98 H98C 109.5 . . ?
H96A C96 H96B 109.5 . . ?
H96A C96 H96C 109.5 . . ?
H96B C96 H96C 109.5 . . ?
O22 C96 H96A 109.5 . . ?
O22 C96 H96B 109.5 . . ?
O22 C96 H96C 109.5 . . ?
C96 O22 H22 109.0 . . ?

loop_
_geom_bond_atom_site_label_1
_geom_bond_atom_site_label_2
_geom_bond_distance
_geom_bond_site_symmetry_2
_geom_bond_publ_flag
O15 H15 0.8400 . ?
O15 C76 1.373(8) . ?
O2 H2 0.8400 . ?
O2 C2 1.399(7) . ?
O13 H13 0.8400 . ?
O13 C66 1.384(7) . ?
O14 H14 0.8400 . ?
O14 C62 1.378(7) . ?
O11 H11 0.8400 . ?
O11 C56 1.379(8) . ?
O8 H8 0.8400 . ?
O8 C32 1.379(8) . ?
O4 H4 0.8400 . ?
O4 C12 1.393(7) . ?
O7 H7 0.8400 . ?
O7 C36 1.384(7) . ?
O10 H10 0.8400 . ?
O10 C42 1.398(7) . ?
O3 H3 0.8400 . ?
O3 C16 1.386(7) . ?
O16 H16 0.8400 . ?
O16 C72 1.388(7) . ?
O6 H6 0.8400 . ?
O6 C22 1.394(7) . ?
O1 H1 0.8400 . ?
O1 C6 1.373(8) . ?
O9 H9 0.8400 . ?
O9 C46 1.384(7) . ?
O12 H12 0.8199 . ?
O12 C52 1.375(8) . ?
O5 H5 0.8400 . ?
O5 C26 1.384(7) . ?
O17 C91 1.259(9) . ?
O20 C93 1.267(9) . ?
O18 C91 1.239(9) . ?
O0AA H0AA 0.8147 . ?
O0AA C03D 1.431(9) . ?
N1 H1A 1.06(8) . ?
N1 C85 1.333(9) . ?
N1 C81 1.363(9) . ?
N2 C86 1.328(9) . ?
N2 C90 1.333(9) . ?
N2 H2A 0.95(6) . ?
O19 C93 1.281(9) . ?
C34 H34 0.9500 . ?
C34 C33 1.391(9) . ?
C34 C35 1.404(9) . ?
C73 C74 1.397(8) . ?
C73 C78 1.512(9) . ?
C73 C72 1.400(8) . ?
C1 C2 1.395(9) . ?
C1 C6 1.402(9) . ?
C1 C7 1.508(9) . ?
C45 C78 1.553(8) . ?
C45 C44 1.418(8) . ?
C45 C46 1.387(9) . ?
C53 C54 1.394(9) . ?
C53 C58 1.529(9) . ?
C53 C52 1.396(9) . ?
C74 H74 0.9500 . ?
C74 C75 1.391(9) . ?
C48 H48 1.0000 . ?
C48 C43 1.532(8) . ?
C48 C55 1.536(8) . ?
C48 C49 1.520(9) . ?
C43 C44 1.380(9) . ?
C43 C42 1.390(9) . ?
C63 C62 1.402(9) . ?
C63 C68 1.532(8) . ?
C63 C64 1.390(8) . ?
C75 C76 1.391(8) . ?
C75 C68 1.542(8) . ?
C62 C61 1.394(9) . ?
C76 C71 1.401(9) . ?
C3 C4 1.406(8) . ?
C3 C2 1.378(9) . ?
C3 C8 1.529(9) . ?
C55 C56 1.411(8) . ?
C55 C54 1.385(9) . ?
C39 H39A 0.9900 . ?
C39 H39B 0.9900 . ?
C39 C38 1.550(9) . ?
C39 C40 1.529(9) . ?
C4 H4A 0.9500 . ?
C4 C5 1.407(9) . ?
C78 H78 1.0000 . ?
C78 C79 1.502(9) . ?
C56 C51 1.384(9) . ?
C68 H68 1.0000 . ?
C68 C69 1.547(9) . ?
C61 C66 1.366(9) . ?
C61 C67 1.500(9) . ?
C65 C64 1.399(8) . ?
C65 C66 1.407(9) . ?
C65 C58 1.524(8) . ?
C59 H59A 0.9900 . ?
C59 H59B 0.9900 . ?
C59 C58 1.520(9) . ?
C59 C60 1.532(8) . ?
C64 H64 0.9500 . ?
C44 H44 0.9500 . ?
C32 C33 1.408(9) . ?
C32 C31 1.406(9) . ?
C33 C38 1.506(9) . ?
C12 C11 1.395(9) . ?
C12 C13 1.393(9) . ?
C5 C38 1.528(8) . ?
C5 C6 1.403(9) . ?
C14 H14A 0.9500 . ?
C14 C13 1.390(9) . ?
C14 C15 1.379(9) . ?
C46 C41 1.397(9) . ?
C38 H38 1.0000 . ?
C54 H54 0.9500 . ?
C41 C42 1.395(9) . ?
C41 C47 1.501(10) . ?
C16 C11 1.399(9) . ?
C16 C15 1.398(9) . ?
C25 C18 1.529(9) . ?
C25 C24 1.406(9) . ?
C25 C26 1.382(9) . ?
C58 H58 1.0000 . ?
C72 C71 1.403(9) . ?
C31 C36 1.382(9) . ?
C31 C37 1.513(9) . ?
C69 H69A 0.9900 . ?
C69 H69B 0.9900 . ?
C69 C70 1.526(9) . ?
C18 H18 1.0000 . ?
C18 C13 1.524(9) . ?
C18 C19 1.531(9) . ?
C79 H79A 0.9900 . ?
C79 H79B 0.9900 . ?
C79 C80 1.535(9) . ?
C27 H27A 0.9800 . ?
C27 H27B 0.9800 . ?
C27 H27C 0.9800 . ?
C27 C21 1.508(9) . ?
C24 H24 0.9500 . ?
C24 C23 1.391(9) . ?
C36 C35 1.398(9) . ?
C85 H85 0.9500 . ?
C85 C84 1.383(10) . ?
C28 H28 1.0000 . ?
C28 C35 1.546(9) . ?
C28 C23 1.518(8) . ?
C28 C29 1.531(9) . ?
C11 C17 1.496(9) . ?
C21 C22 1.400(9) . ?
C21 C26 1.416(9) . ?
C22 C23 1.397(9) . ?
C52 C51 1.412(10) . ?
C9 H9A 0.9900 . ?
C9 H9B 0.9900 . ?
C9 C8 1.516(9) . ?
C9 C10 1.526(9) . ?
O21 H21 0.8400 . ?
O21 C95 1.411(12) . ?
C51 C57 1.509(9) . ?
C71 C77 1.496(8) . ?
C49 H49A 0.9900 . ?
C49 H49B 0.9900 . ?
C49 C50 1.529(9) . ?
C77 H77A 0.9800 . ?
C77 H77B 0.9800 . ?
C77 H77C 0.9800 . ?
C15 C8 1.526(9) . ?
C29 H29A 0.9900 . ?
C29 H29B 0.9900 . ?
C29 C30 1.522(9) . ?
C37 H37A 0.9800 . ?
C37 H37B 0.9800 . ?
C37 H37C 0.9800 . ?
C87 H87 0.9500 . ?
C87 C86 1.376(10) . ?
C87 C88 1.348(10) . ?
C8 H8A 1.0000 . ?
C86 H86 0.9500 . ?
C93 C94 1.483(11) . ?
C84 H84 0.9500 . ?
C84 C83 1.365(10) . ?
C57 H57A 0.9800 . ?
C57 H57B 0.9800 . ?
C57 H57C 0.9800 . ?
C7 H7A 0.9800 . ?
C7 H7B 0.9800 . ?
C7 H7C 0.9800 . ?
C91 C92 1.501(11) . ?
C81 H81 0.9500 . ?
C81 C82 1.352(10) . ?
C67 H67A 0.9800 . ?
C67 H67B 0.9800 . ?
C67 H67C 0.9800 . ?
C19 H19A 0.9900 . ?
C19 H19B 0.9900 . ?
C19 C20 1.524(10) . ?
C83 H83 0.9500 . ?
C83 C82 1.398(11) . ?
C40 H40A 0.9800 . ?
C40 H40B 0.9800 . ?
C40 H40C 0.9800 . ?
C17 H17A 0.9800 . ?
C17 H17B 0.9800 . ?
C17 H17C 0.9800 . ?
C47 H47A 0.9800 . ?
C47 H47B 0.9800 . ?
C47 H47C 0.9800 . ?
C70 H70A 0.9800 . ?
C70 H70B 0.9800 . ?
C70 H70C 0.9800 . ?
C82 H82 0.9500 . ?
C88 H88 0.9500 . ?
C88 C89 1.388(11) . ?
C60 H60A 0.9800 . ?
C60 H60B 0.9800 . ?
C60 H60C 0.9800 . ?
C30 H30A 0.9800 . ?
C30 H30B 0.9800 . ?
C30 H30C 0.9800 . ?
C50 H50A 0.9800 . ?
C50 H50B 0.9800 . ?
C50 H50C 0.9800 . ?
C10 H10A 0.9800 . ?
C10 H10B 0.9800 . ?
C10 H10C 0.9800 . ?
C80 H80A 0.9800 . ?
C80 H80B 0.9800 . ?
C80 H80C 0.9800 . ?
C90 H90 0.9500 . ?
C90 C89 1.364(11) . ?
C92 H92A 0.9800 . ?
C92 H92B 0.9800 . ?
C92 H92C 0.9800 . ?
C94 H94A 0.9800 . ?
C94 H94B 0.9800 . ?
C94 H94C 0.9800 . ?
C89 H89 0.9500 . ?
C20 H20A 0.9800 . ?
C20 H20B 0.9800 . ?
C20 H20C 0.9800 . ?
C03D H03A 0.9800 . ?
C03D H03B 0.9800 . ?
C03D H03C 0.9800 . ?
C95 H95A 0.9800 . ?
C95 H95B 0.9800 . ?
C95 H95C 0.9800 . ?
O23 H23 0.8400 . ?
O23 C97 1.482(14) . ?
C97 H97A 0.9800 . ?
C97 H97B 0.9800 . ?
C97 H97C 0.9800 . ?
O25 H25 0.8400 . ?
O25 C99 1.368(15) . ?
C99 H99A 0.9800 . ?
C99 H99B 0.9800 . ?
C99 H99C 0.9800 . ?
O24 H24A 0.8197 . ?
O24 C98 1.48(2) . ?
C98 H98A 0.9601 . ?
C98 H98B 0.9597 . ?
C98 H98C 0.9603 . ?
C96 H96A 0.9800 . ?
C96 H96B 0.9800 . ?
C96 H96C 0.9800 . ?
C96 O22 1.49(2) . ?
O22 H22 0.8201 . ?

loop_
_geom_torsion_atom_site_label_1
_geom_torsion_atom_site_label_2
_geom_torsion_atom_site_label_3
_geom_torsion_atom_site_label_4
_geom_torsion
_geom_torsion_site_symmetry_1
_geom_torsion_site_symmetry_2
_geom_torsion_site_symmetry_3
_geom_torsion_site_symmetry_4
_geom_torsion_publ_flag
O15 C76 C71 C72 180.0(6) . . . . ?
O15 C76 C71 C77 -1.9(9) . . . . ?
O14 C62 C61 C66 177.4(6) . . . . ?
O14 C62 C61 C67 -0.9(9) . . . . ?
O11 C56 C51 C52 -178.5(5) . . . . ?
O11 C56 C51 C57 0.1(9) . . . . ?
O8 C32 C33 C34 -179.1(5) . . . . ?
O8 C32 C33 C38 -0.2(8) . . . . ?
O8 C32 C31 C36 179.7(6) . . . . ?
O8 C32 C31 C37 -0.5(9) . . . . ?
O4 C12 C11 C16 178.9(6) . . . . ?
O4 C12 C11 C17 0.4(9) . . . . ?
O4 C12 C13 C14 -176.8(6) . . . . ?
O4 C12 C13 C18 3.2(9) . . . . ?
O7 C36 C35 C34 176.7(5) . . . . ?
O7 C36 C35 C28 -2.1(9) . . . . ?
O3 C16 C11 C12 -178.2(6) . . . . ?
O3 C16 C11 C17 0.3(10) . . . . ?
O3 C16 C15 C14 178.3(6) . . . . ?
O3 C16 C15 C8 -0.8(10) . . . . ?
O16 C72 C71 C76 179.3(6) . . . . ?
O16 C72 C71 C77 1.2(9) . . . . ?
O6 C22 C23 C24 -178.6(6) . . . . ?
O6 C22 C23 C28 -1.3(9) . . . . ?
O9 C46 C41 C42 -178.5(6) . . . . ?
O9 C46 C41 C47 0.4(10) . . . . ?
O12 C52 C51 C56 177.1(6) . . . . ?
O12 C52 C51 C57 -1.6(10) . . . . ?
N1 C85 C84 C83 1.5(10) . . . . ?
N1 C81 C82 C83 -2.7(12) . . . . ?
N2 C90 C89 C88 1.1(14) . . . . ?
C34 C33 C38 C39 -52.1(7) . . . . ?
C34 C33 C38 C5 75.8(7) . . . . ?
C73 C74 C75 C76 3.3(9) . . . . ?
C73 C74 C75 C68 -178.2(6) . . . . ?
C73 C78 C79 C80 -60.2(7) . . . . ?
C73 C72 C71 C76 2.0(9) . . . . ?
C73 C72 C71 C77 -176.1(6) . . . . ?
C45 C78 C79 C80 173.7(6) . . . . ?
C45 C46 C41 C42 -0.1(10) . . . . ?
C45 C46 C41 C47 178.9(7) . . . . ?
C53 C52 C51 C56 1.8(9) . . . . ?
C53 C52 C51 C57 -176.8(6) . . . . ?
C74 C73 C78 C45 76.0(7) . . . . ?
C74 C73 C78 C79 -52.2(7) . . . . ?
C74 C73 C72 O16 -178.3(5) . . . . ?
C74 C73 C72 C71 -0.8(9) . . . . ?
C74 C75 C76 O15 177.5(5) . . . . ?
C74 C75 C76 C71 -2.0(9) . . . . ?
C74 C75 C68 C63 -74.1(7) . . . . ?
C74 C75 C68 C69 52.9(7) . . . . ?
C48 C43 C44 C45 -178.4(6) . . . . ?
C48 C43 C42 O10 -1.7(9) . . . . ?
C48 C43 C42 C41 178.2(6) . . . . ?
C48 C55 C56 O11 -3.4(9) . . . . ?
C48 C55 C56 C51 175.7(6) . . . . ?
C48 C55 C54 C53 -177.2(5) . . . . ?
C43 C48 C55 C56 103.4(7) . . . . ?
C43 C48 C55 C54 -76.1(7) . . . . ?
C43 C48 C49 C50 -170.0(6) . . . . ?
C63 C62 C61 C66 -5.0(10) . . . . ?
C63 C62 C61 C67 176.8(6) . . . . ?
C63 C68 C69 C70 -170.2(6) . . . . ?
C75 C76 C71 C72 -0.5(9) . . . . ?
C75 C76 C71 C77 177.6(6) . . . . ?
C75 C68 C69 C70 64.6(7) . . . . ?
C62 C63 C68 C75 -82.8(7) . . . . ?
C62 C63 C68 C69 152.3(6) . . . . ?
C62 C63 C64 C65 0.5(9) . . . . ?
C62 C61 C66 O13 -177.3(6) . . . . ?
C62 C61 C66 C65 4.7(10) . . . . ?
C76 C75 C68 C63 104.3(7) . . . . ?
C76 C75 C68 C69 -128.7(6) . . . . ?
C3 C4 C5 C38 179.4(6) . . . . ?
C3 C4 C5 C6 -1.9(9) . . . . ?
C55 C48 C43 C44 100.7(7) . . . . ?
C55 C48 C43 C42 -78.5(8) . . . . ?
C55 C48 C49 C50 64.1(7) . . . . ?
C55 C56 C51 C52 2.3(9) . . . . ?
C55 C56 C51 C57 -179.1(6) . . . . ?
C4 C3 C2 O2 179.1(5) . . . . ?
C4 C3 C2 C1 1.1(9) . . . . ?
C4 C3 C8 C9 -26.0(8) . . . . ?
C4 C3 C8 C15 101.5(7) . . . . ?
C4 C5 C38 C39 27.2(8) . . . . ?
C4 C5 C38 C33 -99.8(7) . . . . ?
C4 C5 C6 O1 -179.9(6) . . . . ?
C4 C5 C6 C1 -0.9(9) . . . . ?
C78 C73 C74 C75 177.9(6) . . . . ?
C78 C73 C72 O16 1.9(9) . . . . ?
C78 C73 C72 C71 179.3(6) . . . . ?
C78 C45 C44 C43 177.5(6) . . . . ?
C78 C45 C46 O9 0.4(10) . . . . ?
C78 C45 C46 C41 -177.9(6) . . . . ?
C56 C55 C54 C53 3.3(9) . . . . ?
C68 C63 C62 O14 1.8(9) . . . . ?
C68 C63 C62 C61 -175.8(6) . . . . ?
C68 C63 C64 C65 178.7(6) . . . . ?
C68 C75 C76 O15 -1.0(9) . . . . ?
C68 C75 C76 C71 179.5(6) . . . . ?
C2 C1 C6 O1 -177.3(5) . . . . ?
C2 C1 C6 C5 3.6(9) . . . . ?
C2 C3 C4 C5 1.8(9) . . . . ?
C2 C3 C8 C9 152.6(6) . . . . ?
C2 C3 C8 C15 -79.9(7) . . . . ?
C64 C63 C62 O14 180.0(6) . . . . ?
C64 C63 C62 C61 2.4(9) . . . . ?
C64 C63 C68 C75 99.1(7) . . . . ?
C64 C63 C68 C69 -25.8(9) . . . . ?
C64 C65 C66 O13 -179.7(6) . . . . ?
C64 C65 C66 C61 -1.9(10) . . . . ?
C64 C65 C58 C53 -100.3(7) . . . . ?
C64 C65 C58 C59 26.7(9) . . . . ?
C44 C45 C78 C73 -102.4(7) . . . . ?
C44 C45 C78 C79 25.5(8) . . . . ?
C44 C45 C46 O9 178.2(6) . . . . ?
C44 C45 C46 C41 -0.2(10) . . . . ?
C44 C43 C42 O10 179.1(6) . . . . ?
C44 C43 C42 C41 -1.1(10) . . . . ?
C32 C33 C38 C39 129.0(6) . . . . ?
C32 C33 C38 C5 -103.0(7) . . . . ?
C32 C31 C36 O7 -178.8(5) . . . . ?
C32 C31 C36 C35 0.9(9) . . . . ?
C33 C34 C35 C36 3.6(9) . . . . ?
C33 C34 C35 C28 -177.6(5) . . . . ?
C33 C32 C31 C36 0.6(9) . . . . ?
C33 C32 C31 C37 -179.6(6) . . . . ?
C14 C15 C8 C3 -77.3(8) . . . . ?
C14 C15 C8 C9 52.1(8) . . . . ?
C46 C45 C78 C73 75.3(7) . . . . ?
C46 C45 C78 C79 -156.9(6) . . . . ?
C46 C45 C44 C43 -0.2(10) . . . . ?
C46 C41 C42 O10 -179.5(6) . . . . ?
C46 C41 C42 C43 0.7(10) . . . . ?
C38 C5 C6 O1 -1.1(9) . . . . ?
C38 C5 C6 C1 177.9(6) . . . . ?
C66 C65 C64 C63 -0.8(9) . . . . ?
C66 C65 C58 C53 80.5(7) . . . . ?
C66 C65 C58 C59 -152.5(6) . . . . ?
C54 C53 C58 C65 75.6(7) . . . . ?
C54 C53 C58 C59 -51.8(7) . . . . ?
C54 C53 C52 O12 -178.7(5) . . . . ?
C54 C53 C52 C51 -3.2(9) . . . . ?
C54 C55 C56 O11 176.1(5) . . . . ?
C54 C55 C56 C51 -4.7(9) . . . . ?
C16 C15 C8 C3 101.9(7) . . . . ?
C16 C15 C8 C9 -128.8(6) . . . . ?
C25 C18 C13 C12 -103.5(7) . . . . ?
C25 C18 C13 C14 76.5(8) . . . . ?
C25 C18 C19 C20 170.6(6) . . . . ?
C25 C24 C23 C28 -177.9(6) . . . . ?
C25 C24 C23 C22 -0.8(10) . . . . ?
C58 C53 C54 C55 -178.7(5) . . . . ?
C58 C53 C52 O12 0.6(9) . . . . ?
C58 C53 C52 C51 176.1(6) . . . . ?
C58 C65 C64 C63 180.0(6) . . . . ?
C58 C65 C66 O13 -0.4(10) . . . . ?
C58 C65 C66 C61 177.4(6) . . . . ?
C72 C73 C74 C75 -1.9(9) . . . . ?
C72 C73 C78 C45 -104.1(6) . . . . ?
C72 C73 C78 C79 127.6(6) . . . . ?
C31 C32 C33 C34 0.0(9) . . . . ?
C31 C32 C33 C38 178.9(5) . . . . ?
C31 C36 C35 C34 -2.9(9) . . . . ?
C31 C36 C35 C28 178.3(6) . . . . ?
C18 C25 C24 C23 -179.9(6) . . . . ?
C18 C25 C26 O5 -0.9(9) . . . . ?
C18 C25 C26 C21 -177.4(6) . . . . ?
C27 C21 C22 O6 0.9(10) . . . . ?
C27 C21 C22 C23 -176.9(6) . . . . ?
C27 C21 C26 O5 -0.7(10) . . . . ?
C27 C21 C26 C25 175.9(6) . . . . ?
C24 C25 C18 C13 -98.5(7) . . . . ?
C24 C25 C18 C19 28.9(9) . . . . ?
C24 C25 C26 O5 179.3(6) . . . . ?
C24 C25 C26 C21 2.8(10) . . . . ?
C6 C1 C2 O2 178.3(5) . . . . ?
C6 C1 C2 C3 -3.8(9) . . . . ?
C6 C5 C38 C39 -151.6(6) . . . . ?
C6 C5 C38 C33 81.5(7) . . . . ?
C85 N1 C81 C82 2.3(12) . . . . ?
C85 C84 C83 C82 -2.0(11) . . . . ?
C11 C12 C13 C14 3.0(10) . . . . ?
C11 C12 C13 C18 -177.0(6) . . . . ?
C11 C16 C15 C14 1.7(10) . . . . ?
C11 C16 C15 C8 -177.5(6) . . . . ?
C13 C12 C11 C16 -0.9(10) . . . . ?
C13 C12 C11 C17 -179.5(6) . . . . ?
C13 C14 C15 C16 0.6(10) . . . . ?
C13 C14 C15 C8 179.8(6) . . . . ?
C13 C18 C19 C20 -63.2(8) . . . . ?
C21 C22 C23 C24 -0.8(10) . . . . ?
C21 C22 C23 C28 176.4(6) . . . . ?
C22 C21 C26 O5 179.3(6) . . . . ?
C22 C21 C26 C25 -4.2(10) . . . . ?
C52 C53 C54 C55 0.6(9) . . . . ?
C52 C53 C58 C65 -103.6(7) . . . . ?
C52 C53 C58 C59 129.0(6) . . . . ?
C26 C25 C18 C13 81.7(7) . . . . ?
C26 C25 C18 C19 -150.8(6) . . . . ?
C26 C25 C24 C23 -0.2(10) . . . . ?
C26 C21 C22 O6 -179.1(6) . . . . ?
C26 C21 C22 C23 3.2(10) . . . . ?
C35 C34 C33 C32 -2.2(9) . . . . ?
C35 C34 C33 C38 178.9(5) . . . . ?
C35 C28 C23 C24 98.5(8) . . . . ?
C35 C28 C23 C22 -78.6(8) . . . . ?
C35 C28 C29 C30 59.9(7) . . . . ?
C49 C48 C43 C44 -25.6(9) . . . . ?
C49 C48 C43 C42 155.2(6) . . . . ?
C49 C48 C55 C56 -128.7(6) . . . . ?
C49 C48 C55 C54 51.8(7) . . . . ?
C23 C28 C35 C34 -76.7(7) . . . . ?
C23 C28 C35 C36 102.0(7) . . . . ?
C23 C28 C29 C30 -173.5(6) . . . . ?
C42 C43 C44 C45 0.8(10) . . . . ?
C15 C14 C13 C12 -2.9(10) . . . . ?
C15 C14 C13 C18 177.1(6) . . . . ?
C15 C16 C11 C12 -1.5(10) . . . . ?
C15 C16 C11 C17 177.0(6) . . . . ?
C29 C28 C35 C34 50.9(7) . . . . ?
C29 C28 C35 C36 -130.3(6) . . . . ?
C29 C28 C23 C24 -28.0(9) . . . . ?
C29 C28 C23 C22 154.9(6) . . . . ?
C37 C31 C36 O7 1.5(9) . . . . ?
C37 C31 C36 C35 -178.9(6) . . . . ?
C87 C88 C89 C90 0.2(13) . . . . ?
C8 C3 C4 C5 -179.6(5) . . . . ?
C8 C3 C2 O2 0.4(9) . . . . ?
C8 C3 C2 C1 -177.5(6) . . . . ?
C86 N2 C90 C89 -1.8(13) . . . . ?
C86 C87 C88 C89 -0.8(12) . . . . ?
C84 C83 C82 C81 2.6(12) . . . . ?
C7 C1 C2 O2 -3.3(9) . . . . ?
C7 C1 C2 C3 174.6(6) . . . . ?
C7 C1 C6 O1 4.2(9) . . . . ?
C7 C1 C6 C5 -174.9(6) . . . . ?
C81 N1 C85 C84 -1.7(11) . . . . ?
C67 C61 C66 O13 0.9(10) . . . . ?
C67 C61 C66 C65 -177.0(6) . . . . ?
C19 C18 C13 C12 128.3(7) . . . . ?
C19 C18 C13 C14 -51.7(8) . . . . ?
C40 C39 C38 C33 -65.2(7) . . . . ?
C40 C39 C38 C5 168.6(6) . . . . ?
C47 C41 C42 O10 1.6(10) . . . . ?
C47 C41 C42 C43 -178.2(7) . . . . ?
C88 C87 C86 N2 0.1(12) . . . . ?
C60 C59 C58 C53 -64.8(7) . . . . ?
C60 C59 C58 C65 169.3(6) . . . . ?
C10 C9 C8 C3 -168.7(6) . . . . ?
C10 C9 C8 C15 64.4(7) . . . . ?
C90 N2 C86 C87 1.2(11) . . . . ?

loop_
_platon_squeeze_void_nr
_platon_squeeze_void_average_x
_platon_squeeze_void_average_y
_platon_squeeze_void_average_z
_platon_squeeze_void_volume
_platon_squeeze_void_count_electrons
_platon_squeeze_void_content
1 0.474 0.416 0.275 138 48 ' '
2 0.526 0.584 0.725 139 48 ' '
